data_7241893
loop_
_publ_author_name
'Yu, Xuan'
'Lan, Wenjie'
'Li, Jiaqi'
'Bai, Hui'
'Qin, Zhaohai'
'Fu, Bin'

_publ_section_title
;
 Enantioselective one-pot synthesis of 4H-chromene derivatives catalyzed
 by a chiral Ni(ii) complex
;
_journal_issue 72
_journal_name_full 'RSC Advances'
_journal_page_first 44437
_journal_page_last 44441
_journal_paper_doi 10.1039/D0RA08906K
_journal_volume 10
_journal_year 2020
_chemical_formula_moiety 'C22 H22 O6'
_chemical_formula_sum 'C22 H22 O6'
_chemical_formula_weight 382.39
_space_group_crystal_system monoclinic
_space_group_IT_number 4
_space_group_name_Hall 'P 2yb'
_space_group_name_H-M_alt 'P 1 21 1'
_atom_sites_solution_hydrogens geom
_audit_creation_date 2019-06-19
_audit_creation_method
;
  Olex2 1.1
  (compiled 2011.02.15 svn.r1672, GUI svn.r3494)
;
_audit_update_record
;
2019-07-19 deposited with the CCDC.	2020-11-16 downloaded from the CCDC.
;
_cell_angle_alpha 90
_cell_angle_beta 106.562(3)
_cell_angle_gamma 90
_cell_formula_units_Z 12
_cell_length_a 21.7453(6)
_cell_length_b 10.7363(2)
_cell_length_c 25.2540(7)
_cell_measurement_reflns_used 21322
_cell_measurement_temperature 110.1(3)
_cell_measurement_theta_max 71.1770
_cell_measurement_theta_min 3.1420
_cell_volume 5651.3(3)
_computing_cell_refinement
;
CrysAlisPro, Agilent Technologies,
Version 1.171.37.35 (release 13-08-2014 CrysAlis171 .NET)
(compiled Aug 13 2014,18:06:01)
;
_computing_data_collection
;
CrysAlisPro, Agilent Technologies,
Version 1.171.37.35 (release 13-08-2014 CrysAlis171 .NET)
(compiled Aug 13 2014,18:06:01)
;
_computing_data_reduction
;
CrysAlisPro, Agilent Technologies,
Version 1.171.37.35 (release 13-08-2014 CrysAlis171 .NET)
(compiled Aug 13 2014,18:06:01)
;
_computing_molecular_graphics
;
O. V. Dolomanov, L. J. Bourhis, R. J. Gildea, J. A. K. Howard and H. Puschmann,
OLEX2: a complete structure solution, refinement and analysis program.
J. Appl. Cryst. (2009). 42, 339-341.
;
_computing_publication_material
;
O. V. Dolomanov, L. J. Bourhis, R. J. Gildea, J. A. K. Howard and H. Puschmann,
OLEX2: a complete structure solution, refinement and analysis program.
J. Appl. Cryst. (2009). 42, 339-341.
;
_computing_structure_refinement 'SHELXL-2014/7 (Sheldrick, 2014)'
_computing_structure_solution 'A short history of SHELX (Sheldrick, 2007)'
_diffrn_ambient_environment N~2~
_diffrn_ambient_temperature 110.1(3)
_diffrn_detector 'CCD plate'
_diffrn_detector_area_resol_mean 16.0971
_diffrn_detector_type Eos
_diffrn_measured_fraction_theta_full 0.9993
_diffrn_measured_fraction_theta_max 0.9883
_diffrn_measurement_details
;
#__ type_ start__ end____ width___ exp.time_
  1 omega   28.00  104.00   1.0000    2.0000
omega____ theta____ kappa____ phi______ frames
    -       36.7919   77.0000   60.0000 76

#__ type_ start__ end____ width___ exp.time_
  2 omega   60.00  102.00   1.0000    2.0000
omega____ theta____ kappa____ phi______ frames
    -       36.7919   77.0000  -30.0000 42

#__ type_ start__ end____ width___ exp.time_
  3 omega   66.00  109.00   1.0000    2.0000
omega____ theta____ kappa____ phi______ frames
    -       36.7919  178.0000  -30.0000 43

#__ type_ start__ end____ width___ exp.time_
  4 omega  112.00  170.00   1.0000    5.0000
omega____ theta____ kappa____ phi______ frames
    -      108.0000   61.0000  150.0000 58

#__ type_ start__ end____ width___ exp.time_
  5 omega   46.00   72.00   1.0000    5.0000
omega____ theta____ kappa____ phi______ frames
    -      108.0000  -30.0000  150.0000 26

#__ type_ start__ end____ width___ exp.time_
  6 omega   44.00   97.00   1.0000    5.0000
omega____ theta____ kappa____ phi______ frames
    -      108.0000  -45.0000  120.0000 53

#__ type_ start__ end____ width___ exp.time_
  7 omega   45.00   91.00   1.0000    5.0000
omega____ theta____ kappa____ phi______ frames
    -      108.0000  -30.0000   60.0000 46

#__ type_ start__ end____ width___ exp.time_
  8 omega   43.00   91.00   1.0000    5.0000
omega____ theta____ kappa____ phi______ frames
    -      108.0000  -45.0000   30.0000 48

#__ type_ start__ end____ width___ exp.time_
  9 omega   43.00   90.00   1.0000    5.0000
omega____ theta____ kappa____ phi______ frames
    -      108.0000  -30.0000  -30.0000 47

#__ type_ start__ end____ width___ exp.time_
 10 omega   64.00   89.00   1.0000    5.0000
omega____ theta____ kappa____ phi______ frames
    -      108.0000  -30.0000  -90.0000 25

#__ type_ start__ end____ width___ exp.time_
 11 omega   87.00  113.00   1.0000    5.0000
omega____ theta____ kappa____ phi______ frames
    -      108.0000  -61.0000 -150.0000 26

#__ type_ start__ end____ width___ exp.time_
 12 omega   59.00  105.00   1.0000    5.0000
omega____ theta____ kappa____ phi______ frames
    -      108.0000  -94.0000  -90.0000 46

#__ type_ start__ end____ width___ exp.time_
 13 omega   57.00   89.00   1.0000    5.0000
omega____ theta____ kappa____ phi______ frames
    -      108.0000  -30.0000 -150.0000 32

#__ type_ start__ end____ width___ exp.time_
 14 omega   46.00   81.00   1.0000    5.0000
omega____ theta____ kappa____ phi______ frames
    -      108.0000  -61.0000 -150.0000 35

#__ type_ start__ end____ width___ exp.time_
 15 omega   39.00   87.00   1.0000    5.0000
omega____ theta____ kappa____ phi______ frames
    -      108.0000  -30.0000 -180.0000 48

#__ type_ start__ end____ width___ exp.time_
 16 omega   33.00   60.00   1.0000    2.0000
omega____ theta____ kappa____ phi______ frames
    -       36.7919   37.0000 -120.0000 27

#__ type_ start__ end____ width___ exp.time_
 17 omega   16.00   42.00   1.0000    2.0000
omega____ theta____ kappa____ phi______ frames
    -       36.7919   77.0000  -30.0000 26

#__ type_ start__ end____ width___ exp.time_
 18 omega  -30.00   16.00   1.0000    2.0000
omega____ theta____ kappa____ phi______ frames
    -       36.7919  -57.0000  150.0000 46

#__ type_ start__ end____ width___ exp.time_
 19 omega  -16.00   63.00   1.0000    2.0000
omega____ theta____ kappa____ phi______ frames
    -       36.7919  -77.0000  120.0000 79

#__ type_ start__ end____ width___ exp.time_
 20 omega    1.00   71.00   1.0000    2.0000
omega____ theta____ kappa____ phi______ frames
    -       36.7919  -99.0000   30.0000 70

#__ type_ start__ end____ width___ exp.time_
 21 omega   24.00   50.00   1.0000    2.0000
omega____ theta____ kappa____ phi______ frames
    -       35.8017   57.0000  -60.0000 26

#__ type_ start__ end____ width___ exp.time_
 22 omega  -30.00   -5.00   1.0000    2.0000
omega____ theta____ kappa____ phi______ frames
    -       35.8017  -57.0000 -150.0000 25

#__ type_ start__ end____ width___ exp.time_
 23 omega   69.00   95.00   1.0000    2.0000
omega____ theta____ kappa____ phi______ frames
    -       35.8017   19.0000   30.0000 26

#__ type_ start__ end____ width___ exp.time_
 24 omega   10.00   36.00   1.0000    2.0000
omega____ theta____ kappa____ phi______ frames
    -       35.8017   77.0000 -180.0000 26

#__ type_ start__ end____ width___ exp.time_
 25 omega   45.00   85.00   1.0000    2.0000
omega____ theta____ kappa____ phi______ frames
    -       35.8017   19.0000  -60.0000 40

#__ type_ start__ end____ width___ exp.time_
 26 omega   19.00   55.00   1.0000    2.0000
omega____ theta____ kappa____ phi______ frames
    -       35.8017   57.0000    0.0000 36

#__ type_ start__ end____ width___ exp.time_
 27 omega   10.00   97.00   1.0000    2.0000
omega____ theta____ kappa____ phi______ frames
    -       35.8017   77.0000  -90.0000 87

#__ type_ start__ end____ width___ exp.time_
 28 omega   35.00   69.00   1.0000    2.0000
omega____ theta____ kappa____ phi______ frames
    -       35.8017   57.0000  -30.0000 34

#__ type_ start__ end____ width___ exp.time_
 29 omega   27.00   79.00   1.0000    2.0000
omega____ theta____ kappa____ phi______ frames
    -       35.8017   77.0000 -150.0000 52

#__ type_ start__ end____ width___ exp.time_
 30 omega   38.00   64.00   1.0000    2.0000
omega____ theta____ kappa____ phi______ frames
    -       35.8017   77.0000 -180.0000 26

#__ type_ start__ end____ width___ exp.time_
 31 omega   76.00  107.00   1.0000    2.0000
omega____ theta____ kappa____ phi______ frames
    -       35.8017  178.0000  -90.0000 31

#__ type_ start__ end____ width___ exp.time_
 32 omega   12.00   37.00   1.0000    2.0000
omega____ theta____ kappa____ phi______ frames
    -       35.8017   77.0000 -120.0000 25

#__ type_ start__ end____ width___ exp.time_
 33 omega   27.00   52.00   1.0000    2.0000
omega____ theta____ kappa____ phi______ frames
    -       35.8017   57.0000  -90.0000 25

#__ type_ start__ end____ width___ exp.time_
 34 omega   10.00   39.00   1.0000    2.0000
omega____ theta____ kappa____ phi______ frames
    -       35.8017   19.0000   30.0000 29

#__ type_ start__ end____ width___ exp.time_
 35 omega   29.00   55.00   1.0000    2.0000
omega____ theta____ kappa____ phi______ frames
    -       35.8017   37.0000   30.0000 26

#__ type_ start__ end____ width___ exp.time_
 36 omega   27.00   55.00   1.0000    2.0000
omega____ theta____ kappa____ phi______ frames
    -       35.8017   37.0000  -90.0000 28

#__ type_ start__ end____ width___ exp.time_
 37 omega   81.00  106.00   1.0000    5.0000
omega____ theta____ kappa____ phi______ frames
    -      108.0000   77.0000  -60.0000 25

#__ type_ start__ end____ width___ exp.time_
 38 omega   90.00  115.00   1.0000    5.0000
omega____ theta____ kappa____ phi______ frames
    -      108.0000   61.0000 -150.0000 25

#__ type_ start__ end____ width___ exp.time_
 39 omega  135.00  161.00   1.0000    5.0000
omega____ theta____ kappa____ phi______ frames
    -      108.0000   77.0000 -150.0000 26

#__ type_ start__ end____ width___ exp.time_
 40 omega  123.00  149.00   1.0000    5.0000
omega____ theta____ kappa____ phi______ frames
    -      108.0000   77.0000 -120.0000 26

#__ type_ start__ end____ width___ exp.time_
 41 omega   87.00  113.00   1.0000    5.0000
omega____ theta____ kappa____ phi______ frames
    -      108.0000   30.0000  -30.0000 26

#__ type_ start__ end____ width___ exp.time_
 42 omega   81.00  107.00   1.0000    5.0000
omega____ theta____ kappa____ phi______ frames
    -      108.0000   77.0000 -120.0000 26

#__ type_ start__ end____ width___ exp.time_
 43 omega   81.00  106.00   1.0000    5.0000
omega____ theta____ kappa____ phi______ frames
    -      108.0000   77.0000 -150.0000 25

#__ type_ start__ end____ width___ exp.time_
 44 omega   73.00  101.00   1.0000    5.0000
omega____ theta____ kappa____ phi______ frames
    -      108.0000   15.0000 -120.0000 28

#__ type_ start__ end____ width___ exp.time_
 45 omega   81.00  106.00   1.0000    5.0000
omega____ theta____ kappa____ phi______ frames
    -      108.0000   77.0000  -78.4545 25

#__ type_ start__ end____ width___ exp.time_
 46 omega   91.00  117.00   1.0000    5.0000
omega____ theta____ kappa____ phi______ frames
    -      108.0000   45.0000 -120.0000 26

#__ type_ start__ end____ width___ exp.time_
 47 omega   91.00  116.00   1.0000    5.0000
omega____ theta____ kappa____ phi______ frames
    -      108.0000   45.0000  -60.0000 25

#__ type_ start__ end____ width___ exp.time_
 48 omega   90.00  116.00   1.0000    5.0000
omega____ theta____ kappa____ phi______ frames
    -      108.0000   61.0000 -180.0000 26

#__ type_ start__ end____ width___ exp.time_
 49 omega   87.00  112.00   1.0000    5.0000
omega____ theta____ kappa____ phi______ frames
    -      108.0000   30.0000 -150.0000 25

#__ type_ start__ end____ width___ exp.time_
 50 omega   87.00  112.00   1.0000    5.0000
omega____ theta____ kappa____ phi______ frames
    -      108.0000   30.0000  -60.0000 25

#__ type_ start__ end____ width___ exp.time_
 51 omega   90.00  116.00   1.0000    5.0000
omega____ theta____ kappa____ phi______ frames
    -      108.0000   61.0000  -60.0000 26

#__ type_ start__ end____ width___ exp.time_
 52 omega   87.00  113.00   1.0000    5.0000
omega____ theta____ kappa____ phi______ frames
    -      108.0000   30.0000 -120.0000 26

#__ type_ start__ end____ width___ exp.time_
 53 omega   81.00  106.00   1.0000    5.0000
omega____ theta____ kappa____ phi______ frames
    -      108.0000   77.0000  -90.0000 25

#__ type_ start__ end____ width___ exp.time_
 54 omega   88.00  114.00   1.0000    5.0000
omega____ theta____ kappa____ phi______ frames
    -      108.0000   30.0000  -90.0000 26

#__ type_ start__ end____ width___ exp.time_
 55 omega   91.00  117.00   1.0000    5.0000
omega____ theta____ kappa____ phi______ frames
    -      108.0000   45.0000  -90.0000 26

#__ type_ start__ end____ width___ exp.time_
 56 omega   90.00  116.00   1.0000    5.0000
omega____ theta____ kappa____ phi______ frames
    -      108.0000   61.0000 -120.0000 26

#__ type_ start__ end____ width___ exp.time_
 57 omega   91.00  116.00   1.0000    5.0000
omega____ theta____ kappa____ phi______ frames
    -      108.0000   45.0000 -180.0000 25

#__ type_ start__ end____ width___ exp.time_
 58 omega  125.00  166.00   1.0000    5.0000
omega____ theta____ kappa____ phi______ frames
    -      108.0000  111.0000  -30.0000 41

#__ type_ start__ end____ width___ exp.time_
 59 omega   70.00  101.00   1.0000    5.0000
omega____ theta____ kappa____ phi______ frames
    -      108.0000   15.0000  -90.0000 31

#__ type_ start__ end____ width___ exp.time_
 60 omega   90.00  116.00   1.0000    5.0000
omega____ theta____ kappa____ phi______ frames
    -      108.0000   61.0000  -30.0000 26

#__ type_ start__ end____ width___ exp.time_
 61 omega   90.00  116.00   1.0000    5.0000
omega____ theta____ kappa____ phi______ frames
    -      108.0000   61.0000  -90.0000 26

#__ type_ start__ end____ width___ exp.time_
 62 omega   81.00  106.00   1.0000    5.0000
omega____ theta____ kappa____ phi______ frames
    -      108.0000   77.0000 -180.0000 25

#__ type_ start__ end____ width___ exp.time_
 63 omega   87.00  113.00   1.0000    5.0000
omega____ theta____ kappa____ phi______ frames
    -      108.0000   15.0000 -150.0000 26

#__ type_ start__ end____ width___ exp.time_
 64 omega   86.00  112.00   1.0000    5.0000
omega____ theta____ kappa____ phi______ frames
    -      108.0000   68.0000  -59.2651 26

#__ type_ start__ end____ width___ exp.time_
 65 omega   71.00  142.00   1.0000    5.0000
omega____ theta____ kappa____ phi______ frames
    -      108.0000   15.0000  -60.0000 71

#__ type_ start__ end____ width___ exp.time_
 66 omega   73.00   99.00   1.0000    5.0000
omega____ theta____ kappa____ phi______ frames
    -      108.0000   15.0000  -30.0000 26

#__ type_ start__ end____ width___ exp.time_
 67 omega   72.00  108.00   1.0000    5.0000
omega____ theta____ kappa____ phi______ frames
    -      108.0000   15.0000    0.0000 36

#__ type_ start__ end____ width___ exp.time_
 68 omega   87.00  113.00   1.0000    5.0000
omega____ theta____ kappa____ phi______ frames
    -      108.0000   32.0000  -77.1747 26
;
_diffrn_measurement_device 'four-circle diffractometer'
_diffrn_measurement_device_type 'Xcalibur, Eos, Gemini'
_diffrn_measurement_method '\w scans'
_diffrn_orient_matrix_UB_11 -0.0595928000
_diffrn_orient_matrix_UB_12 -0.0130474000
_diffrn_orient_matrix_UB_13 0.0210175000
_diffrn_orient_matrix_UB_21 0.0426386000
_diffrn_orient_matrix_UB_22 -0.0484819000
_diffrn_orient_matrix_UB_23 0.0557988000
_diffrn_orient_matrix_UB_31 0.0095579000
_diffrn_orient_matrix_UB_32 0.1345197000
_diffrn_orient_matrix_UB_33 0.0221508000
_diffrn_radiation_monochromator graphite
_diffrn_radiation_probe x-ray
_diffrn_radiation_type 'Cu K\a'
_diffrn_radiation_wavelength 1.54184
_diffrn_reflns_av_R_equivalents 0.0347
_diffrn_reflns_av_unetI/netI 0.0324
_diffrn_reflns_Laue_measured_fraction_full 0.999
_diffrn_reflns_Laue_measured_fraction_max 0.987
_diffrn_reflns_limit_h_max 25
_diffrn_reflns_limit_h_min -26
_diffrn_reflns_limit_k_max 13
_diffrn_reflns_limit_k_min -12
_diffrn_reflns_limit_l_max 30
_diffrn_reflns_limit_l_min -27
_diffrn_reflns_number 62103
_diffrn_reflns_point_group_measured_fraction_full 0.929
_diffrn_reflns_point_group_measured_fraction_max 0.910
_diffrn_reflns_theta_full 67.684
_diffrn_reflns_theta_max 71.275
_diffrn_reflns_theta_min 3.663
_diffrn_source 'Enhance (Cu) X-ray Source'
_exptl_absorpt_coefficient_mu 0.810
_exptl_absorpt_correction_T_max 1.00000
_exptl_absorpt_correction_T_min 0.75128
_exptl_absorpt_correction_type multi-scan
_exptl_absorpt_process_details
;
CrysAlisPro, Agilent Technologies,
Version 1.171.37.35 (release 13-08-2014 CrysAlis171 .NET)
(compiled Aug 13 2014,18:06:01)
Empirical absorption correction using spherical harmonics,
 implemented in SCALE3 ABSPACK scaling algorithm.
;
_exptl_crystal_density_diffrn 1.348
_exptl_crystal_F_000 2424
_exptl_crystal_size_max 0.350
_exptl_crystal_size_mid 0.280
_exptl_crystal_size_min 0.080
_refine_diff_density_max 0.588
_refine_diff_density_min -0.321
_refine_diff_density_rms 0.065
_refine_ls_abs_structure_details
;
 Flack x determined using 7082 quotients [(I+)-(I-)]/[(I+)+(I-)]
 (Parsons, Flack and Wagner, Acta Cryst. B69 (2013) 249-259).
;
_refine_ls_abs_structure_Flack 0.06(5)
_refine_ls_extinction_method none
_refine_ls_goodness_of_fit_ref 1.060
_refine_ls_hydrogen_treatment constr
_refine_ls_matrix_type full
_refine_ls_number_parameters 1537
_refine_ls_number_reflns 19967
_refine_ls_number_restraints 1
_refine_ls_restrained_S_all 1.060
_refine_ls_R_factor_all 0.0649
_refine_ls_R_factor_gt 0.0615
_refine_ls_shift/su_max 0.001
_refine_ls_shift/su_mean 0.000
_refine_ls_structure_factor_coef Fsqd
_refine_ls_weighting_details 'w=1/[\s^2^(Fo^2^)+(0.0898P)^2^+4.2700P] where P=(Fo^2^+2Fc^2^)/3'
_refine_ls_weighting_scheme calc
_refine_ls_wR_factor_gt 0.1652
_refine_ls_wR_factor_ref 0.1688
_reflns_Friedel_coverage 0.744
_reflns_Friedel_fraction_full 0.850
_reflns_Friedel_fraction_max 0.823
_reflns_number_gt 18684
_reflns_number_total 19967
_reflns_threshold_expression 'I > 2\s(I)'
_cod_data_source_file d0ra08906k2.cif
_cod_data_source_block exp_6007
_cod_database_code 7241893
_reflns_odcompleteness_completeness 99.93
_reflns_odcompleteness_iscentric 1
_reflns_odcompleteness_theta 66.97
_shelx_estimated_absorpt_t_max 0.938
_shelx_estimated_absorpt_t_min 0.765
_shelx_shelxl_version_number 2014/7
_shelx_space_group_comment
;
The symmetry employed for this shelxl refinement is uniquely defined
by the following loop, which should always be used as a source of
symmetry information in preference to the above space-group names.
They are only intended as comments.
;

loop_
_space_group_symop_operation_xyz
'x, y, z'
'-x, y+1/2, -z'

loop_
_atom_site_label
_atom_site_type_symbol
_atom_site_fract_x
_atom_site_fract_y
_atom_site_fract_z
_atom_site_U_iso_or_equiv
_atom_site_adp_type
_atom_site_occupancy
_atom_site_site_symmetry_order
_atom_site_calc_flag
_atom_site_refinement_flags_posn
_atom_site_refinement_flags_adp
_atom_site_refinement_flags_occupancy
_atom_site_disorder_assembly
_atom_site_disorder_group
O13 O -0.59787(13) -0.3507(3) -0.23921(11) 0.0205(6) Uani 1 1 d . . . . .
O21 O -0.10706(14) -0.3904(3) -0.25674(12) 0.0259(7) Uani 1 1 d . . . . .
O25 O -0.44445(14) -0.3787(3) -0.26751(11) 0.0225(6) Uani 1 1 d . . . . .
O7 O -0.26731(13) -0.3545(3) -0.23326(11) 0.0226(6) Uani 1 1 d . . . . .
O31 O -0.77069(14) -0.3900(3) -0.25777(12) 0.0260(6) Uani 1 1 d . . . . .
O20 O -0.11039(17) -0.7896(4) -0.34316(14) 0.0375(8) Uani 1 1 d . . . . .
O14 O -0.54225(17) 0.0502(3) -0.15369(13) 0.0339(8) Uani 1 1 d . . . . .
O16 O -0.60584(15) -0.4155(3) -0.42514(12) 0.0260(6) Uani 1 1 d . . . . .
C74 C -0.1005(2) -0.7058(5) -0.30066(18) 0.0289(10) Uani 1 1 d . . . . .
O17 O -0.65049(15) -0.5652(3) -0.38598(12) 0.0272(7) Uani 1 1 d . . . . .
C59 C -0.68432(16) -0.1950(3) -0.38385(14) 0.0128(7) Uani 1 1 d . . . . .
O23 O -0.04560(15) -0.1703(3) -0.11417(12) 0.0292(7) Uani 1 1 d . . . . .
C61 C -0.80023(18) -0.1932(4) -0.40665(16) 0.0232(9) Uani 1 1 d . . . . .
H61 H -0.8387 -0.2250 -0.4010 0.028 Uiso 1 1 calc R U . . .
C24 C -0.27205(18) -0.4295(4) -0.27812(17) 0.0204(8) Uani 1 1 d . . . . .
C48 C -0.59888(17) -0.1649(4) -0.29410(16) 0.0172(8) Uani 1 1 d . . . . .
O28 O -0.32231(15) -0.3092(3) -0.08297(13) 0.0329(7) Uani 1 1 d . . . . .
O1 O 0.06344(14) -0.3158(3) -0.24675(12) 0.0287(7) Uani 1 1 d . . . . .
O34 O -0.65597(15) -0.3142(3) -0.07239(13) 0.0331(7) Uani 1 1 d . . . . .
O19 O -0.06266(19) -0.8905(3) -0.26024(14) 0.0398(8) Uani 1 1 d . . . . .
O22 O 0.01222(15) -0.3314(3) -0.07022(12) 0.0314(7) Uani 1 1 d . . . . .
C52 C -0.56285(19) -0.0340(4) -0.19639(17) 0.0244(9) Uani 1 1 d . . . . .
C68 C -0.08227(18) -0.3161(4) -0.21118(17) 0.0234(9) Uani 1 1 d . . . . .
C130 C -0.86316(18) -0.5306(4) -0.09027(16) 0.0207(8) Uani 1 1 d . . . . .
H13 H -0.9047 -0.4960 -0.0959 0.025 Uiso 1 1 calc R U . . .
C90 C -0.42096(18) -0.3032(4) -0.22250(16) 0.0207(8) Uani 1 1 d . . . . .
C18 C -0.13929(19) -0.1796(4) -0.40990(16) 0.0222(8) Uani 1 1 d . . . . .
H18 H -0.1767 -0.2191 -0.4056 0.027 Uiso 1 1 calc R U . . .
C72 C -0.09607(18) -0.5175(4) -0.25230(18) 0.0240(9) Uani 1 1 d . . . . .
O5 O 0.02734(15) -0.5450(3) -0.38694(12) 0.0286(7) Uani 1 1 d . . . . .
C71 C -0.06879(18) -0.5753(4) -0.20269(17) 0.0215(8) Uani 1 1 d . . . . .
C82 C -0.19765(19) -0.5377(4) -0.09113(16) 0.0214(8) Uani 1 1 d . . . . .
H82 H -0.2380 -0.4990 -0.0949 0.026 Uiso 1 1 calc R U . . .
C60 C -0.74143(17) -0.2396(4) -0.37597(15) 0.0164(7) Uani 1 1 d . . . . .
H60 H -0.7399 -0.3026 -0.3492 0.020 Uiso 1 1 calc R U . . .
C96 C -0.4358(2) -0.6956(4) -0.30987(17) 0.0247(9) Uani 1 1 d . . . . .
C50 C -0.59053(17) -0.2237(4) -0.24400(16) 0.0187(8) Uani 1 1 d . . . . .
C93 C -0.40514(18) -0.5616(4) -0.21252(16) 0.0192(8) Uani 1 1 d . . . . .
C46 C -0.60667(16) -0.4252(4) -0.28539(15) 0.0156(7) Uani 1 1 d . . . . .
O8 O -0.21557(16) 0.0486(3) -0.14866(13) 0.0330(7) Uani 1 1 d . . . . .
C49 C -0.61891(17) -0.2381(4) -0.34750(15) 0.0157(7) Uani 1 1 d . . . . .
H49 H -0.5868 -0.2204 -0.3681 0.019 Uiso 1 1 calc R U . . .
O26 O -0.44321(17) -0.7811(3) -0.35184(13) 0.0341(8) Uani 1 1 d . . . . .
C97 C -0.4086(2) -0.7555(4) -0.2595(2) 0.0264(9) Uani 1 1 d . . . . .
O36 O -0.88503(16) -0.6647(3) -0.02506(14) 0.0363(8) Uani 1 1 d . . . . .
C65 C -0.58896(18) -0.0359(4) -0.29553(17) 0.0223(8) Uani 1 1 d . . . . .
H65 H -0.5944 0.0065 -0.3296 0.027 Uiso 1 1 calc R U . . .
C99 C -0.3636(2) -0.2703(4) -0.12297(18) 0.0238(9) Uani 1 1 d . . . . .
C70 C -0.05315(18) -0.5025(4) -0.14859(17) 0.0238(9) Uani 1 1 d . . . . .
H70 H -0.0080 -0.5227 -0.1274 0.029 Uiso 1 1 calc R U . . .
C131 C -0.82374(18) -0.4870(4) -0.12102(15) 0.0190(8) Uani 1 1 d . . . . .
H13A H -0.8389 -0.4239 -0.1480 0.023 Uiso 1 1 calc R U . . .
C47 C -0.61706(17) -0.3767(4) -0.33637(15) 0.0162(7) Uani 1 1 d . . . . .
C103 C -0.42531(18) -0.5339(4) -0.12041(15) 0.0173(7) Uani 1 1 d . . . . .
C83 C -0.15701(18) -0.4912(4) -0.12015(15) 0.0192(8) Uani 1 1 d . . . . .
H83 H -0.1705 -0.4229 -0.1446 0.023 Uiso 1 1 calc R U . . .
C75 C -0.0721(2) -0.7660(4) -0.2508(2) 0.0291(10) Uani 1 1 d . . . . .
C94 C -0.43237(19) -0.5048(4) -0.26263(17) 0.0207(8) Uani 1 1 d . . . . .
O35 O -0.72573(15) -0.1665(3) -0.11408(12) 0.0292(7) Uani 1 1 d . . . . .
C89 C -0.42785(19) -0.1704(4) -0.24125(17) 0.0236(8) Uani 1 1 d . . . . .
H89A H -0.4449 -0.1675 -0.2816 0.035 Uiso 1 1 calc R U . . .
H89B H -0.3858 -0.1295 -0.2299 0.035 Uiso 1 1 calc R U . . .
H89C H -0.4574 -0.1272 -0.2245 0.035 Uiso 1 1 calc R U . . .
C38 C -0.34361(18) -0.2006(4) -0.37994(15) 0.0167(7) Uani 1 1 d . . . . .
C55 C -0.62278(18) -0.4550(4) -0.38618(16) 0.0206(8) Uani 1 1 d . . . . .
O15 O -0.55642(17) 0.1510(3) -0.23761(14) 0.0357(8) Uani 1 1 d . . . . .
O18 O -0.86365(14) -0.0576(4) -0.47302(13) 0.0351(8) Uani 1 1 d . . . . .
O29 O -0.38488(16) -0.1539(3) -0.12809(14) 0.0358(8) Uani 1 1 d . . . . .
C28 C -0.25844(18) -0.2274(4) -0.23805(17) 0.0209(8) Uani 1 1 d . . . . .
C85 C -0.02593(19) -0.2880(4) -0.11071(17) 0.0231(9) Uani 1 1 d . . . . .
C30 C -0.23246(18) -0.0370(4) -0.19096(17) 0.0251(9) Uani 1 1 d . . . . .
C64 C -0.68852(18) -0.1057(4) -0.42440(16) 0.0192(8) Uani 1 1 d . . . . .
H64 H -0.6502 -0.0762 -0.4311 0.023 Uiso 1 1 calc R U . . .
C108 C -0.48868(19) -0.4973(4) -0.12700(15) 0.0195(8) Uani 1 1 d . . . . .
H10A H -0.5075 -0.4353 -0.1535 0.023 Uiso 1 1 calc R U . . .
O10 O -0.26386(17) -0.4247(3) -0.41677(13) 0.0354(8) Uani 1 1 d . . . . .
C126 C -0.76209(17) -0.5355(4) -0.11254(15) 0.0183(8) Uani 1 1 d . . . . .
C51 C -0.57216(19) -0.1586(4) -0.19312(16) 0.0228(8) Uani 1 1 d . . . . .
H51 H -0.5667 -0.1996 -0.1587 0.027 Uiso 1 1 calc R U . . .
O33 O -0.7287(2) -0.8928(3) -0.25231(15) 0.0427(9) Uani 1 1 d . . . . .
C78 C -0.09678(18) -0.5440(4) -0.11367(15) 0.0188(8) Uani 1 1 d . . . . .
C23 C -0.26647(19) -0.5619(4) -0.25875(17) 0.0236(8) Uani 1 1 d . . . . .
H23A H -0.3074 -0.6048 -0.2745 0.035 Uiso 1 1 calc R U . . .
H23B H -0.2557 -0.5639 -0.2183 0.035 Uiso 1 1 calc R U . . .
H23C H -0.2327 -0.6038 -0.2707 0.035 Uiso 1 1 calc R U . . .
C17 C -0.07916(18) -0.2263(4) -0.38169(16) 0.0198(8) Uani 1 1 d . . . . .
H17 H -0.0757 -0.2948 -0.3572 0.024 Uiso 1 1 calc R U . . .
C116 C -0.75929(19) -0.5174(4) -0.25117(18) 0.0234(9) Uani 1 1 d . . . . .
C115 C -0.73311(19) -0.5713(4) -0.20048(18) 0.0233(9) Uani 1 1 d . . . . .
C53 C -0.57125(19) 0.0262(4) -0.24661(18) 0.0219(8) Uani 1 1 d . . . . .
C76 C -0.0561(2) -0.7041(4) -0.20156(18) 0.0263(9) Uani 1 1 d . . . . .
H76 H -0.0371 -0.7462 -0.1678 0.032 Uiso 1 1 calc R U . . .
C81 C -0.1797(2) -0.6402(4) -0.05667(16) 0.0248(9) Uani 1 1 d . . . . .
O12 O -0.51707(16) -0.0445(4) -0.46977(13) 0.0366(8) Uani 1 1 d . . . . .
C27 C -0.26279(17) -0.1713(4) -0.28804(16) 0.0203(8) Uani 1 1 d . . . . .
O9 O -0.22109(18) 0.1459(3) -0.23220(14) 0.0402(9) Uani 1 1 d . . . . .
C45 C -0.59961(19) -0.5575(4) -0.26721(16) 0.0221(8) Uani 1 1 d . . . . .
H45A H -0.6319 -0.5774 -0.2483 0.033 Uiso 1 1 calc R U . . .
H45B H -0.5567 -0.5705 -0.2419 0.033 Uiso 1 1 calc R U . . .
H45C H -0.6056 -0.6117 -0.2995 0.033 Uiso 1 1 calc R U . . .
C107 C -0.52425(19) -0.5502(4) -0.09558(16) 0.0243(9) Uani 1 1 d . . . . .
H10B H -0.5668 -0.5224 -0.0995 0.029 Uiso 1 1 calc R U . . .
C91 C -0.39439(18) -0.3490(4) -0.17121(17) 0.0204(8) Uani 1 1 d . . . . .
O27 O -0.39812(17) -0.8792(3) -0.26785(13) 0.0340(7) Uani 1 1 d . . . . .
C114 C -0.71919(18) -0.4941(4) -0.14800(17) 0.0231(9) Uani 1 1 d . . . . .
H11 H -0.6738 -0.5109 -0.1263 0.028 Uiso 1 1 calc R U . . .
C128 C -0.7799(2) -0.6700(4) -0.04106(16) 0.0263(9) Uani 1 1 d . . . . .
H12 H -0.7642 -0.7312 -0.0133 0.032 Uiso 1 1 calc R U . . .
C34 C -0.27831(19) -0.4645(4) -0.37651(18) 0.0242(9) Uani 1 1 d . . . . .
O11 O -0.29609(16) -0.5811(3) -0.37166(13) 0.0322(7) Uani 1 1 d . . . . .
C12 C 0.04550(19) -0.4275(4) -0.39197(17) 0.0231(9) Uani 1 1 d . . . . .
C98 C -0.39315(19) -0.6905(4) -0.21083(17) 0.0224(8) Uani 1 1 d . . . . .
H98 H -0.3748 -0.7315 -0.1767 0.027 Uiso 1 1 calc R U . . .
C69 C -0.05648(18) -0.3641(4) -0.16044(17) 0.0222(9) Uani 1 1 d . . . . .
C16 C -0.02380(18) -0.1724(4) -0.38931(15) 0.0180(8) Uani 1 1 d . . . . .
C92 C -0.38732(18) -0.4862(4) -0.15945(16) 0.0197(8) Uani 1 1 d . . . . .
H92 H -0.3409 -0.5022 -0.1408 0.024 Uiso 1 1 calc R U . . .
C39 C -0.40255(19) -0.2427(4) -0.37480(16) 0.0202(8) Uani 1 1 d . . . . .
H39 H -0.4034 -0.3075 -0.3494 0.024 Uiso 1 1 calc R U . . .
C104 C -0.39853(18) -0.6218(4) -0.08049(16) 0.0204(8) Uani 1 1 d . . . . .
H10C H -0.3547 -0.6440 -0.0741 0.025 Uiso 1 1 calc R U . . .
C106 C -0.4979(2) -0.6441(4) -0.05816(15) 0.0248(9) Uani 1 1 d . . . . .
O24 O -0.22465(16) -0.6848(3) -0.03300(13) 0.0340(8) Uani 1 1 d . . . . .
C25 C -0.27821(18) -0.3834(4) -0.32924(17) 0.0214(8) Uani 1 1 d . . . . .
C118 C -0.7641(2) -0.7111(5) -0.2962(2) 0.0325(11) Uani 1 1 d . . . . .
C63 C -0.74702(19) -0.0581(4) -0.45553(16) 0.0234(8) Uani 1 1 d . . . . .
H63 H -0.7486 0.0025 -0.4833 0.028 Uiso 1 1 calc R U . . .
C62 C -0.80321(19) -0.1001(4) -0.44569(16) 0.0216(8) Uani 1 1 d . . . . .
O6 O -0.20695(14) -0.0332(3) -0.46717(13) 0.0348(8) Uani 1 1 d . . . . .
C67 C -0.0881(2) -0.1832(4) -0.22970(17) 0.0254(9) Uani 1 1 d . . . . .
H67A H -0.1264 -0.1462 -0.2231 0.038 Uiso 1 1 calc R U . . .
H67B H -0.0916 -0.1794 -0.2692 0.038 Uiso 1 1 calc R U . . .
H67C H -0.0500 -0.1369 -0.2089 0.038 Uiso 1 1 calc R U . . .
C5 C 0.06567(18) -0.1343(4) -0.30344(17) 0.0241(9) Uani 1 1 d . . . . .
C41 C -0.4585(2) -0.0944(4) -0.44275(16) 0.0237(9) Uani 1 1 d . . . . .
C73 C -0.1131(2) -0.5814(5) -0.30343(18) 0.0267(9) Uani 1 1 d . . . . .
H73 H -0.1320 -0.5402 -0.3375 0.032 Uiso 1 1 calc R U . . .
C29 C -0.24335(18) -0.1619(4) -0.18755(17) 0.0241(9) Uani 1 1 d . . . . .
H29 H -0.2409 -0.2018 -0.1534 0.029 Uiso 1 1 calc R U . . .
C32 C -0.25081(19) -0.0429(4) -0.28938(18) 0.0250(9) Uani 1 1 d . . . . .
H32 H -0.2532 -0.0021 -0.3233 0.030 Uiso 1 1 calc R U . . .
C79 C -0.0780(2) -0.6412(4) -0.07625(16) 0.0263(9) Uani 1 1 d . . . . .
H79 H -0.0360 -0.6746 -0.0695 0.032 Uiso 1 1 calc R U . . .
C112 C -0.74874(18) -0.3132(4) -0.21283(17) 0.0225(9) Uani 1 1 d . . . . .
O2 O 0.11657(19) 0.0895(4) -0.16556(15) 0.0456(10) Uani 1 1 d . . . . .
C40 C -0.4595(2) -0.1914(4) -0.40615(16) 0.0246(9) Uani 1 1 d . . . . .
H40 H -0.4992 -0.2220 -0.4028 0.029 Uiso 1 1 calc R U . . .
C80 C -0.1194(2) -0.6913(4) -0.04807(16) 0.0275(9) Uani 1 1 d . . . . .
H80 H -0.1061 -0.7595 -0.0235 0.033 Uiso 1 1 calc R U . . .
C2 C 0.05755(18) -0.3946(4) -0.29144(17) 0.0238(9) Uani 1 1 d . . . . .
C129 C -0.8420(2) -0.6244(4) -0.05146(17) 0.0254(9) Uani 1 1 d . . . . .
C127 C -0.74102(19) -0.6246(4) -0.07191(17) 0.0247(9) Uani 1 1 d . . . . .
H12A H -0.6986 -0.6558 -0.0648 0.030 Uiso 1 1 calc R U . . .
C31 C -0.2358(2) 0.0215(4) -0.24109(19) 0.0257(9) Uani 1 1 d . . . . .
C4 C 0.04363(18) -0.2110(4) -0.35586(17) 0.0210(8) Uani 1 1 d . . . . .
H4 H 0.0732 -0.1922 -0.3787 0.025 Uiso 1 1 calc R U . . .
O4 O 0.05603(16) -0.3876(3) -0.43285(13) 0.0344(8) Uani 1 1 d . . . . .
O32 O -0.7751(2) -0.7991(4) -0.33711(15) 0.0463(9) Uani 1 1 d . . . . .
C6 C 0.07234(18) -0.1885(4) -0.25287(18) 0.0246(9) Uani 1 1 d . . . . .
C111 C -0.7547(2) -0.1811(4) -0.23258(17) 0.0249(9) Uani 1 1 d . . . . .
H11A H -0.7991 -0.1529 -0.2387 0.037 Uiso 1 1 calc R U . . .
H11B H -0.7431 -0.1757 -0.2673 0.037 Uiso 1 1 calc R U . . .
H11C H -0.7259 -0.1281 -0.2047 0.037 Uiso 1 1 calc R U . . .
C19 C -0.14573(19) -0.0765(4) -0.44415(16) 0.0225(8) Uani 1 1 d . . . . .
C43 C -0.3440(2) -0.1099(4) -0.41878(16) 0.0232(9) Uani 1 1 d . . . . .
H43 H -0.3045 -0.0846 -0.4244 0.028 Uiso 1 1 calc R U . . .
C77 C -0.0935(3) -0.9067(5) -0.3179(2) 0.0385(12) Uani 1 1 d . . . . .
H77A H -0.0642 -0.9503 -0.3354 0.046 Uiso 1 1 calc R U . . .
H77B H -0.1324 -0.9584 -0.3230 0.046 Uiso 1 1 calc R U . . .
O30 O -0.53831(15) -0.6973(4) -0.03134(13) 0.0364(8) Uani 1 1 d . . . . .
C120 C -0.7211(2) -0.7015(4) -0.19722(18) 0.0261(9) Uani 1 1 d . . . . .
H12B H -0.7030 -0.7413 -0.1627 0.031 Uiso 1 1 calc R U . . .
C119 C -0.7363(2) -0.7667(4) -0.2451(2) 0.0285(10) Uani 1 1 d . . . . .
C42 C -0.4000(2) -0.0552(4) -0.44956(16) 0.0243(9) Uani 1 1 d . . . . .
H42 H -0.3989 0.0087 -0.4753 0.029 Uiso 1 1 calc R U . . .
C113 C -0.72454(18) -0.3566(4) -0.16116(17) 0.0214(8) Uani 1 1 d . . . . .
C95 C -0.44817(19) -0.5710(4) -0.31320(17) 0.0229(8) Uani 1 1 d . . . . .
H95 H -0.4664 -0.5307 -0.3476 0.028 Uiso 1 1 calc R U . . .
C7 C 0.0891(2) -0.1219(5) -0.20274(18) 0.0288(10) Uani 1 1 d . . . . .
H7 H 0.0929 -0.1609 -0.1682 0.035 Uiso 1 1 calc R U . . .
C10 C 0.07863(19) -0.0051(4) -0.30601(19) 0.0271(9) Uani 1 1 d . . . . .
H10 H 0.0761 0.0348 -0.3402 0.033 Uiso 1 1 calc R U . . .
C26 C -0.27969(18) -0.2465(4) -0.34089(16) 0.0190(8) Uani 1 1 d . . . . .
H26 H -0.2457 -0.2296 -0.3596 0.023 Uiso 1 1 calc R U . . .
C3 C 0.04899(18) -0.3489(4) -0.34278(17) 0.0220(9) Uani 1 1 d . . . . .
O3 O 0.10936(18) 0.1837(3) -0.24978(14) 0.0431(9) Uani 1 1 d . . . . .
C122 C -0.69786(19) -0.2769(4) -0.11211(17) 0.0237(9) Uani 1 1 d . . . . .
C8 C 0.0994(2) 0.0023(5) -0.2072(2) 0.0323(11) Uani 1 1 d . . . . .
C105 C -0.43426(19) -0.6785(4) -0.04960(16) 0.0251(9) Uani 1 1 d . . . . .
H10D H -0.4154 -0.7402 -0.0229 0.030 Uiso 1 1 calc R U . . .
C20 C -0.0917(2) -0.0240(4) -0.45368(16) 0.0275(9) Uani 1 1 d . . . . .
H20 H -0.0956 0.0445 -0.4782 0.033 Uiso 1 1 calc R U . . .
C33 C -0.2142(2) 0.1660(5) -0.1752(2) 0.0345(11) Uani 1 1 d . . . . .
H33A H -0.2495 0.2195 -0.1709 0.041 Uiso 1 1 calc R U . . .
H33B H -0.1731 0.2088 -0.1579 0.041 Uiso 1 1 calc R U . . .
C21 C -0.0318(2) -0.0728(4) -0.42681(16) 0.0254(9) Uani 1 1 d . . . . .
H21 H 0.0051 -0.0376 -0.4340 0.030 Uiso 1 1 calc R U . . .
C121 C -0.7544(2) -0.9132(5) -0.3104(2) 0.0380(12) Uani 1 1 d . . . . .
H12C H -0.7211 -0.9505 -0.3253 0.046 Uiso 1 1 calc R U . . .
H12D H -0.7909 -0.9719 -0.3173 0.046 Uiso 1 1 calc R U . . .
C54 C -0.5472(2) 0.1697(4) -0.17996(19) 0.0316(10) Uani 1 1 d . . . . .
H54A H -0.5839 0.2166 -0.1740 0.038 Uiso 1 1 calc R U . . .
H54B H -0.5076 0.2184 -0.1640 0.038 Uiso 1 1 calc R U . . .
C1 C 0.0645(2) -0.5247(4) -0.27084(18) 0.0275(9) Uani 1 1 d . . . . .
H1A H 0.0240 -0.5526 -0.2652 0.041 Uiso 1 1 calc R U . . .
H1B H 0.0986 -0.5286 -0.2358 0.041 Uiso 1 1 calc R U . . .
H1C H 0.0756 -0.5787 -0.2980 0.041 Uiso 1 1 calc R U . . .
C110 C -0.4306(2) -0.8976(5) -0.32519(19) 0.0317(10) Uani 1 1 d . . . . .
H11G H -0.4036 -0.9485 -0.3425 0.038 Uiso 1 1 calc R U . . .
H11H H -0.4714 -0.9426 -0.3291 0.038 Uiso 1 1 calc R U . . .
C56 C -0.6556(3) -0.6468(5) -0.43371(19) 0.0364(11) Uani 1 1 d . . . . .
H56 H -0.6630 -0.5947 -0.4678 0.044 Uiso 1 1 calc R U . . .
C35 C -0.2924(2) -0.6719(5) -0.41395(19) 0.0333(10) Uani 1 1 d . . . . .
H35 H -0.2585 -0.6480 -0.4317 0.040 Uiso 1 1 calc R U . . .
C86 C -0.0150(2) -0.0895(4) -0.06718(18) 0.0315(10) Uani 1 1 d . . . . .
H86 H -0.0072 -0.1378 -0.0320 0.038 Uiso 1 1 calc R U . . .
C13 C 0.0263(2) -0.6284(5) -0.43263(18) 0.0320(10) Uani 1 1 d . . . . .
H13E H 0.0114 -0.5811 -0.4681 0.038 Uiso 1 1 calc R U . . .
C100 C -0.3534(2) -0.0631(5) -0.0856(2) 0.0375(12) Uani 1 1 d . . . . .
H10E H -0.3076 -0.0869 -0.0684 0.045 Uiso 1 1 calc R U . . .
C11 C 0.1174(2) 0.2062(5) -0.1923(2) 0.0362(11) Uani 1 1 d . . . . .
H11E H 0.1587 0.2492 -0.1757 0.043 Uiso 1 1 calc R U . . .
H11F H 0.0823 0.2600 -0.1877 0.043 Uiso 1 1 calc R U . . .
C44 C -0.5168(3) 0.0570(5) -0.5065(2) 0.0386(12) Uani 1 1 d . . . . .
H44A H -0.4926 0.1269 -0.4856 0.058 Uiso 1 1 calc R U . . .
H44B H -0.5610 0.0834 -0.5244 0.058 Uiso 1 1 calc R U . . .
H44C H -0.4967 0.0303 -0.5348 0.058 Uiso 1 1 calc R U . . .
C84 C -0.2086(3) -0.7944(5) 0.0009(2) 0.0441(13) Uani 1 1 d . . . . .
H84A H -0.1700 -0.7785 0.0314 0.066 Uiso 1 1 calc R U . . .
H84B H -0.2005 -0.8639 -0.0215 0.066 Uiso 1 1 calc R U . . .
H84C H -0.2443 -0.8157 0.0157 0.066 Uiso 1 1 calc R U . . .
C66 C -0.8671(2) 0.0412(5) -0.5122(2) 0.0412(12) Uani 1 1 d . . . . .
H66A H -0.8434 0.1136 -0.4932 0.062 Uiso 1 1 calc R U . . .
H66B H -0.9121 0.0642 -0.5289 0.062 Uiso 1 1 calc R U . . .
H66C H -0.8483 0.0131 -0.5410 0.062 Uiso 1 1 calc R U . . .
C15 C 0.0928(3) -0.6778(6) -0.4265(2) 0.0478(13) Uani 1 1 d . . . . .
H15A H 0.1066 -0.7284 -0.3929 0.072 Uiso 1 1 calc R U . . .
H15B H 0.1225 -0.6080 -0.4240 0.072 Uiso 1 1 calc R U . . .
H15C H 0.0925 -0.7291 -0.4587 0.072 Uiso 1 1 calc R U . . .
C14 C -0.0211(3) -0.7271(5) -0.4317(2) 0.0470(14) Uani 1 1 d . . . . .
H14A H -0.0622 -0.6887 -0.4324 0.071 Uiso 1 1 calc R U . . .
H14B H -0.0055 -0.7770 -0.3981 0.071 Uiso 1 1 calc R U . . .
H14C H -0.0270 -0.7809 -0.4642 0.071 Uiso 1 1 calc R U . . .
C132 C -0.8644(3) -0.7619(6) 0.0150(2) 0.0467(14) Uani 1 1 d . . . . .
H13B H -0.8292 -0.7312 0.0459 0.070 Uiso 1 1 calc R U . . .
H13C H -0.8495 -0.8333 -0.0022 0.070 Uiso 1 1 calc R U . . .
H13D H -0.9003 -0.7875 0.0287 0.070 Uiso 1 1 calc R U . . .
C87 C 0.0488(3) -0.0445(6) -0.0740(2) 0.0464(13) Uani 1 1 d . . . . .
H87A H 0.0411 0.0013 -0.1088 0.070 Uiso 1 1 calc R U . . .
H87B H 0.0765 -0.1163 -0.0744 0.070 Uiso 1 1 calc R U . . .
H87C H 0.0697 0.0104 -0.0431 0.070 Uiso 1 1 calc R U . . .
C36 C -0.3566(3) -0.6763(6) -0.4554(2) 0.0465(13) Uani 1 1 d . . . . .
H36A H -0.3673 -0.5937 -0.4720 0.070 Uiso 1 1 calc R U . . .
H36B H -0.3889 -0.7015 -0.4373 0.070 Uiso 1 1 calc R U . . .
H36C H -0.3558 -0.7367 -0.4843 0.070 Uiso 1 1 calc R U . . .
C58 C -0.5950(3) -0.7171(6) -0.4251(2) 0.0549(16) Uani 1 1 d . . . . .
H58A H -0.5870 -0.7668 -0.3913 0.082 Uiso 1 1 calc R U . . .
H58B H -0.5594 -0.6586 -0.4216 0.082 Uiso 1 1 calc R U . . .
H58C H -0.5982 -0.7723 -0.4566 0.082 Uiso 1 1 calc R U . . .
C101 C -0.3575(3) 0.0606(5) -0.1170(2) 0.0429(12) Uani 1 1 d . . . . .
H10F H -0.4026 0.0834 -0.1331 0.064 Uiso 1 1 calc R U . . .
H10G H -0.3366 0.0515 -0.1464 0.064 Uiso 1 1 calc R U . . .
H10H H -0.3357 0.1260 -0.0913 0.064 Uiso 1 1 calc R U . . .
C22 C -0.2143(2) 0.0748(5) -0.5020(2) 0.0437(13) Uani 1 1 d . . . . .
H22A H -0.1896 0.1441 -0.4810 0.066 Uiso 1 1 calc R U . . .
H22B H -0.2598 0.0978 -0.5149 0.066 Uiso 1 1 calc R U . . .
H22C H -0.1986 0.0562 -0.5338 0.066 Uiso 1 1 calc R U . . .
C102 C -0.3880(3) -0.0600(6) -0.0442(2) 0.0500(14) Uani 1 1 d . . . . .
H10I H -0.3886 -0.1435 -0.0287 0.075 Uiso 1 1 calc R U . . .
H10J H -0.4322 -0.0321 -0.0613 0.075 Uiso 1 1 calc R U . . .
H10K H -0.3667 -0.0021 -0.0147 0.075 Uiso 1 1 calc R U . . .
C109 C -0.5122(3) -0.7949(5) 0.0075(2) 0.0410(12) Uani 1 1 d . . . . .
H10L H -0.4759 -0.7625 0.0368 0.062 Uiso 1 1 calc R U . . .
H10M H -0.4976 -0.8634 -0.0116 0.062 Uiso 1 1 calc R U . . .
H10N H -0.5454 -0.8254 0.0236 0.062 Uiso 1 1 calc R U . . .
C57 C -0.7137(3) -0.7286(6) -0.4388(2) 0.0516(15) Uani 1 1 d . . . . .
H57A H -0.7512 -0.6763 -0.4404 0.077 Uiso 1 1 calc R U . . .
H57B H -0.7057 -0.7839 -0.4066 0.077 Uiso 1 1 calc R U . . .
H57C H -0.7220 -0.7787 -0.4725 0.077 Uiso 1 1 calc R U . . .
C37 C -0.2760(3) -0.7952(5) -0.3830(2) 0.0400(11) Uani 1 1 d . . . . .
H37A H -0.3107 -0.8184 -0.3672 0.060 Uiso 1 1 calc R U . . .
H37B H -0.2359 -0.7862 -0.3533 0.060 Uiso 1 1 calc R U . . .
H37C H -0.2709 -0.8602 -0.4087 0.060 Uiso 1 1 calc R U . . .
C117 C -0.7757(2) -0.5856(5) -0.30112(19) 0.0283(10) Uani 1 1 d . . . . .
H11D H -0.7937 -0.5468 -0.3359 0.034 Uiso 1 1 calc R U . . .
C123 C -0.6996(2) -0.0810(5) -0.06783(19) 0.0350(11) Uani 1 1 d . . . . .
H12E H -0.6852 -0.1293 -0.0326 0.042 Uiso 1 1 calc R U . . .
C9 C 0.0948(2) 0.0592(5) -0.2576(2) 0.0320(10) Uani 1 1 d . . . . .
C88 C -0.0606(3) 0.0130(5) -0.0676(2) 0.0465(14) Uani 1 1 d . . . . .
H88A H -0.1011 -0.0216 -0.0643 0.070 Uiso 1 1 calc R U . . .
H88B H -0.0687 0.0594 -0.1024 0.070 Uiso 1 1 calc R U . . .
H88C H -0.0424 0.0692 -0.0365 0.070 Uiso 1 1 calc R U . . .
C125 C -0.6435(3) -0.0134(6) -0.0779(3) 0.0584(17) Uani 1 1 d . . . . .
H12F H -0.6573 0.0304 -0.1134 0.088 Uiso 1 1 calc R U . . .
H12G H -0.6098 -0.0735 -0.0788 0.088 Uiso 1 1 calc R U . . .
H12H H -0.6266 0.0469 -0.0482 0.088 Uiso 1 1 calc R U . . .
C124 C -0.7529(3) 0.0049(6) -0.0656(2) 0.0542(16) Uani 1 1 d . . . . .
H12I H -0.7898 -0.0440 -0.0627 0.081 Uiso 1 1 calc R U . . .
H12J H -0.7653 0.0553 -0.0994 0.081 Uiso 1 1 calc R U . . .
H12K H -0.7385 0.0597 -0.0335 0.081 Uiso 1 1 calc R U . . .

loop_
_atom_site_aniso_label
_atom_site_aniso_U_11
_atom_site_aniso_U_22
_atom_site_aniso_U_33
_atom_site_aniso_U_23
_atom_site_aniso_U_13
_atom_site_aniso_U_12
O13 0.0290(14) 0.0155(16) 0.0171(13) 0.0000(10) 0.0063(11) -0.0015(11)
O21 0.0287(15) 0.0215(18) 0.0252(15) -0.0108(12) 0.0038(12) 0.0006(12)
O25 0.0292(14) 0.0144(16) 0.0238(14) -0.0006(11) 0.0076(11) 0.0024(11)
O7 0.0282(14) 0.0176(16) 0.0228(14) -0.0027(11) 0.0086(11) -0.0021(12)
O31 0.0317(15) 0.0219(18) 0.0242(14) -0.0077(12) 0.0074(12) 0.0002(12)
O20 0.053(2) 0.034(2) 0.0305(17) -0.0198(15) 0.0192(15) -0.0067(16)
O14 0.0483(19) 0.0220(18) 0.0288(16) -0.0103(13) 0.0066(14) -0.0070(14)
O16 0.0364(16) 0.0214(17) 0.0245(14) -0.0032(12) 0.0158(12) -0.0046(13)
C74 0.026(2) 0.037(3) 0.028(2) -0.0182(19) 0.0148(17) -0.0068(18)
O17 0.0477(18) 0.0130(16) 0.0254(14) -0.0039(12) 0.0178(13) -0.0049(13)
C59 0.0186(17) 0.0068(18) 0.0140(15) -0.0020(13) 0.0062(13) 0.0025(13)
O23 0.0380(16) 0.0208(18) 0.0241(14) -0.0082(12) 0.0015(12) 0.0009(13)
C61 0.0191(18) 0.029(3) 0.0229(19) -0.0033(17) 0.0074(15) 0.0013(17)
C24 0.0195(18) 0.015(2) 0.027(2) -0.0050(16) 0.0082(15) -0.0004(15)
C48 0.0140(16) 0.013(2) 0.0237(19) -0.0027(15) 0.0048(14) 0.0009(14)
O28 0.0377(17) 0.0174(17) 0.0356(17) -0.0088(13) -0.0026(13) -0.0003(13)
O1 0.0335(16) 0.028(2) 0.0261(15) -0.0122(13) 0.0113(12) -0.0057(13)
O34 0.0337(16) 0.0231(18) 0.0341(17) -0.0100(14) -0.0041(13) 0.0026(13)
O19 0.067(2) 0.0222(19) 0.0355(18) -0.0158(14) 0.0229(17) -0.0006(16)
O22 0.0336(16) 0.0257(19) 0.0274(16) -0.0114(13) -0.0034(13) 0.0042(13)
C52 0.0244(19) 0.020(2) 0.027(2) -0.0088(17) 0.0049(16) -0.0004(16)
C68 0.0167(17) 0.028(3) 0.027(2) -0.0115(18) 0.0076(15) -0.0035(16)
C130 0.0201(18) 0.017(2) 0.0239(19) -0.0041(15) 0.0042(15) -0.0006(15)
C90 0.0195(18) 0.020(2) 0.0240(19) -0.0031(16) 0.0085(15) -0.0015(16)
C18 0.0236(19) 0.024(2) 0.0220(19) 0.0017(16) 0.0115(15) -0.0022(17)
C72 0.0196(19) 0.025(3) 0.029(2) -0.0165(18) 0.0112(16) -0.0055(16)
O5 0.0432(17) 0.0197(18) 0.0248(15) -0.0075(12) 0.0126(13) -0.0031(14)
C71 0.0191(18) 0.020(2) 0.028(2) -0.0121(17) 0.0108(15) -0.0032(15)
C82 0.0226(18) 0.019(2) 0.0200(18) -0.0039(15) 0.0016(14) 0.0022(16)
C60 0.0224(18) 0.0111(19) 0.0169(17) 0.0028(14) 0.0078(14) 0.0019(15)
C96 0.029(2) 0.025(2) 0.025(2) -0.0078(17) 0.0139(16) -0.0068(17)
C50 0.0169(17) 0.016(2) 0.0231(19) -0.0023(15) 0.0055(14) 0.0004(14)
C93 0.0219(18) 0.012(2) 0.028(2) -0.0014(16) 0.0134(15) -0.0019(15)
C46 0.0136(16) 0.012(2) 0.0209(18) -0.0003(14) 0.0041(13) 0.0008(14)
O8 0.0389(17) 0.0231(19) 0.0308(17) -0.0092(13) 0.0003(13) 0.0017(14)
C49 0.0169(17) 0.011(2) 0.0216(18) -0.0023(14) 0.0094(14) 0.0008(14)
O26 0.052(2) 0.0249(19) 0.0284(16) -0.0086(13) 0.0165(14) -0.0041(15)
C97 0.032(2) 0.014(2) 0.039(2) -0.0029(18) 0.0194(19) -0.0014(17)
O36 0.0437(18) 0.033(2) 0.0374(17) 0.0105(15) 0.0203(14) -0.0006(15)
C65 0.0204(18) 0.018(2) 0.027(2) -0.0001(16) 0.0036(15) 0.0025(15)
C99 0.026(2) 0.015(2) 0.029(2) 0.0006(16) 0.0056(17) -0.0013(16)
C70 0.0164(18) 0.030(3) 0.023(2) -0.0124(17) 0.0020(15) -0.0006(16)
C131 0.0241(19) 0.013(2) 0.0180(18) -0.0003(14) 0.0030(14) 0.0007(15)
C47 0.0170(17) 0.011(2) 0.0208(18) 0.0008(14) 0.0059(14) 0.0028(14)
C103 0.0220(17) 0.012(2) 0.0157(17) -0.0070(14) 0.0024(14) -0.0024(14)
C83 0.0231(19) 0.012(2) 0.0194(18) -0.0002(14) 0.0017(14) 0.0020(15)
C75 0.034(2) 0.021(3) 0.038(2) -0.0121(18) 0.0180(19) -0.0022(18)
C94 0.0219(19) 0.017(2) 0.026(2) -0.0027(16) 0.0105(15) -0.0032(15)
O35 0.0357(16) 0.0206(18) 0.0260(15) -0.0061(12) 0.0003(12) 0.0045(13)
C89 0.028(2) 0.015(2) 0.028(2) -0.0018(16) 0.0083(16) 0.0021(16)
C38 0.0271(19) 0.0095(19) 0.0167(17) -0.0047(13) 0.0112(14) -0.0031(15)
C55 0.0208(18) 0.018(2) 0.023(2) 0.0002(15) 0.0067(15) 0.0053(15)
O15 0.052(2) 0.0144(18) 0.0360(18) -0.0090(13) 0.0045(15) -0.0064(14)
O18 0.0253(15) 0.038(2) 0.0375(17) 0.0108(15) 0.0021(13) 0.0106(14)
O29 0.0362(17) 0.0198(18) 0.0417(18) -0.0102(14) -0.0044(14) 0.0062(14)
C28 0.0160(17) 0.017(2) 0.029(2) -0.0020(16) 0.0059(15) 0.0017(15)
C85 0.0220(19) 0.022(2) 0.026(2) -0.0076(17) 0.0082(16) -0.0027(16)
C30 0.0193(18) 0.022(2) 0.030(2) -0.0092(17) 0.0006(16) 0.0033(16)
C64 0.0211(18) 0.018(2) 0.0212(18) -0.0005(15) 0.0103(14) -0.0024(15)
C108 0.0255(19) 0.013(2) 0.0185(18) 0.0027(14) 0.0034(15) 0.0046(15)
O10 0.058(2) 0.0231(19) 0.0358(17) -0.0087(13) 0.0301(16) -0.0111(15)
C126 0.0183(17) 0.015(2) 0.0189(17) -0.0091(14) 0.0010(14) -0.0022(14)
C51 0.0237(19) 0.023(2) 0.0210(19) -0.0021(16) 0.0059(15) 0.0000(16)
O33 0.071(2) 0.0184(19) 0.0421(19) -0.0122(15) 0.0212(18) 0.0016(17)
C78 0.0213(17) 0.017(2) 0.0149(16) -0.0105(14) 0.0000(13) 0.0006(15)
C23 0.0260(19) 0.018(2) 0.027(2) -0.0028(16) 0.0091(16) -0.0025(16)
C17 0.0241(19) 0.016(2) 0.0208(18) 0.0010(15) 0.0091(15) -0.0012(15)
C116 0.0210(18) 0.023(2) 0.030(2) -0.0127(17) 0.0129(16) -0.0066(16)
C115 0.0225(18) 0.019(2) 0.032(2) -0.0093(17) 0.0139(16) -0.0040(16)
C53 0.0226(19) 0.011(2) 0.031(2) 0.0004(16) 0.0046(16) 0.0012(15)
C76 0.030(2) 0.023(3) 0.028(2) -0.0112(17) 0.0134(17) -0.0042(17)
C81 0.032(2) 0.027(3) 0.0143(17) -0.0024(16) 0.0051(15) 0.0078(18)
O12 0.0418(18) 0.038(2) 0.0292(16) 0.0112(14) 0.0087(14) 0.0069(16)
C27 0.0170(17) 0.015(2) 0.028(2) -0.0047(16) 0.0045(15) -0.0016(15)
O9 0.060(2) 0.0164(18) 0.0368(18) -0.0107(14) 0.0020(16) -0.0087(16)
C45 0.0276(19) 0.016(2) 0.0215(19) 0.0056(16) 0.0053(15) 0.0022(16)
C107 0.0207(18) 0.027(2) 0.0238(19) 0.0009(17) 0.0036(15) 0.0030(17)
C91 0.0212(18) 0.010(2) 0.031(2) -0.0011(16) 0.0096(16) 0.0010(15)
O27 0.056(2) 0.0152(17) 0.0339(17) -0.0095(13) 0.0173(15) -0.0009(14)
C114 0.0150(17) 0.026(2) 0.027(2) -0.0081(17) 0.0049(15) -0.0020(16)
C128 0.035(2) 0.019(2) 0.0218(19) 0.0028(16) 0.0038(16) 0.0057(18)
C34 0.025(2) 0.020(2) 0.032(2) -0.0061(17) 0.0150(17) -0.0029(16)
O11 0.0469(18) 0.0190(18) 0.0387(17) -0.0121(13) 0.0252(14) -0.0113(14)
C12 0.0219(19) 0.020(2) 0.027(2) -0.0045(17) 0.0073(15) 0.0006(16)
C98 0.031(2) 0.013(2) 0.0253(19) -0.0034(15) 0.0126(16) -0.0024(16)
C69 0.0185(18) 0.021(2) 0.027(2) -0.0131(17) 0.0065(15) -0.0001(16)
C16 0.0235(18) 0.016(2) 0.0171(17) -0.0094(14) 0.0108(14) -0.0050(15)
C92 0.0173(18) 0.018(2) 0.0231(19) -0.0033(16) 0.0045(15) 0.0020(15)
C39 0.034(2) 0.011(2) 0.0189(18) 0.0033(14) 0.0126(16) -0.0038(16)
C104 0.0189(18) 0.020(2) 0.0200(18) -0.0014(15) 0.0019(14) 0.0014(15)
C106 0.034(2) 0.027(2) 0.0144(17) -0.0005(16) 0.0081(16) -0.0036(18)
O24 0.0454(18) 0.032(2) 0.0300(16) 0.0109(14) 0.0202(14) 0.0096(15)
C25 0.0212(18) 0.015(2) 0.029(2) -0.0054(16) 0.0100(16) -0.0029(15)
C118 0.032(2) 0.036(3) 0.036(2) -0.016(2) 0.0201(19) -0.007(2)
C63 0.032(2) 0.018(2) 0.0188(18) 0.0040(15) 0.0049(15) 0.0011(17)
C62 0.0204(18) 0.021(2) 0.0213(19) 0.0001(15) 0.0021(14) 0.0065(15)
O6 0.0289(16) 0.040(2) 0.0324(16) 0.0142(15) 0.0036(13) 0.0023(14)
C67 0.027(2) 0.023(2) 0.026(2) -0.0074(17) 0.0067(16) -0.0010(17)
C5 0.0154(17) 0.027(3) 0.031(2) -0.0121(18) 0.0072(15) -0.0030(16)
C41 0.035(2) 0.020(2) 0.0145(17) 0.0007(15) 0.0041(15) 0.0043(17)
C73 0.026(2) 0.029(3) 0.025(2) -0.0125(18) 0.0078(16) -0.0028(18)
C29 0.0224(19) 0.024(2) 0.025(2) -0.0034(17) 0.0053(15) 0.0036(16)
C32 0.025(2) 0.019(2) 0.030(2) -0.0042(17) 0.0056(16) -0.0011(16)
C79 0.028(2) 0.029(3) 0.0166(18) -0.0035(16) -0.0023(15) 0.0143(18)
C112 0.0192(18) 0.025(2) 0.026(2) -0.0088(17) 0.0111(15) -0.0057(16)
O2 0.056(2) 0.041(3) 0.0360(19) -0.0227(17) 0.0071(16) -0.0113(18)
C40 0.028(2) 0.028(3) 0.0202(19) -0.0002(17) 0.0110(15) -0.0022(18)
C80 0.040(2) 0.025(2) 0.0154(18) 0.0027(16) 0.0048(16) 0.0142(19)
C2 0.0185(18) 0.028(3) 0.027(2) -0.0120(17) 0.0101(15) -0.0006(16)
C129 0.035(2) 0.019(2) 0.024(2) -0.0022(16) 0.0106(17) -0.0048(17)
C127 0.0206(19) 0.024(2) 0.026(2) -0.0003(16) 0.0008(15) 0.0080(16)
C31 0.024(2) 0.014(2) 0.035(2) -0.0060(17) 0.0026(17) 0.0013(16)
C4 0.0225(19) 0.019(2) 0.025(2) -0.0092(16) 0.0126(15) -0.0055(15)
O4 0.0491(19) 0.030(2) 0.0321(17) -0.0105(14) 0.0244(15) -0.0096(15)
O32 0.074(3) 0.031(2) 0.0353(19) -0.0193(16) 0.0189(17) 0.0006(19)
C6 0.0168(17) 0.025(2) 0.034(2) -0.0151(18) 0.0113(16) -0.0046(16)
C111 0.030(2) 0.021(2) 0.023(2) -0.0056(16) 0.0077(16) -0.0007(18)
C19 0.0255(19) 0.024(2) 0.0179(18) -0.0017(16) 0.0062(15) -0.0045(17)
C43 0.031(2) 0.019(2) 0.0238(19) -0.0048(16) 0.0153(16) -0.0082(16)
C77 0.045(3) 0.035(3) 0.041(3) -0.026(2) 0.020(2) -0.011(2)
O30 0.0378(17) 0.047(2) 0.0274(16) 0.0111(15) 0.0132(13) -0.0017(16)
C120 0.028(2) 0.022(2) 0.033(2) -0.0068(17) 0.0153(17) -0.0037(17)
C119 0.035(2) 0.016(2) 0.041(3) -0.0100(18) 0.021(2) 0.0004(17)
C42 0.044(2) 0.015(2) 0.0181(18) -0.0002(15) 0.0159(16) -0.0040(18)
C113 0.0188(18) 0.016(2) 0.029(2) -0.0071(16) 0.0065(15) -0.0013(15)
C95 0.029(2) 0.017(2) 0.0237(19) 0.0014(16) 0.0092(15) -0.0012(17)
C7 0.028(2) 0.032(3) 0.027(2) -0.0107(18) 0.0094(17) -0.0040(18)
C10 0.0209(19) 0.026(3) 0.034(2) -0.0086(18) 0.0065(16) -0.0053(17)
C26 0.0209(18) 0.014(2) 0.027(2) -0.0063(16) 0.0141(15) -0.0043(15)
C3 0.0228(19) 0.017(2) 0.027(2) -0.0093(16) 0.0085(16) -0.0021(15)
O3 0.056(2) 0.026(2) 0.0405(19) -0.0149(15) 0.0044(16) -0.0116(17)
C122 0.0209(19) 0.022(2) 0.027(2) 0.0001(16) 0.0052(16) -0.0042(16)
C8 0.026(2) 0.034(3) 0.037(2) -0.019(2) 0.0082(18) -0.0050(19)
C105 0.028(2) 0.022(2) 0.0204(18) 0.0029(16) -0.0003(15) 0.0060(17)
C20 0.036(2) 0.026(3) 0.0180(19) 0.0025(16) 0.0034(16) -0.0083(18)
C33 0.037(2) 0.026(3) 0.037(2) -0.017(2) 0.0042(19) -0.0035(19)
C21 0.030(2) 0.030(3) 0.0196(18) -0.0037(17) 0.0126(16) -0.0126(18)
C121 0.044(3) 0.030(3) 0.045(3) -0.022(2) 0.022(2) -0.005(2)
C54 0.036(2) 0.021(3) 0.034(2) -0.0142(19) 0.0015(18) -0.0003(18)
C1 0.032(2) 0.024(3) 0.027(2) -0.0045(17) 0.0090(17) -0.0025(18)
C110 0.044(3) 0.024(3) 0.031(2) -0.0108(19) 0.0180(19) -0.010(2)
C56 0.060(3) 0.026(3) 0.029(2) -0.0030(19) 0.023(2) 0.000(2)
C35 0.046(3) 0.022(3) 0.037(2) -0.0087(19) 0.021(2) -0.011(2)
C86 0.045(3) 0.021(3) 0.022(2) -0.0059(17) 0.0000(18) -0.001(2)
C13 0.050(3) 0.022(3) 0.025(2) -0.0068(17) 0.0125(19) -0.004(2)
C100 0.035(2) 0.023(3) 0.045(3) -0.014(2) -0.004(2) 0.001(2)
C11 0.032(2) 0.029(3) 0.047(3) -0.022(2) 0.010(2) -0.011(2)
C44 0.049(3) 0.032(3) 0.035(3) 0.014(2) 0.011(2) 0.009(2)
C84 0.063(3) 0.039(3) 0.039(3) 0.017(2) 0.029(2) 0.013(3)
C66 0.035(2) 0.037(3) 0.043(3) 0.016(2) -0.003(2) 0.008(2)
C15 0.056(3) 0.044(4) 0.044(3) -0.013(2) 0.015(2) 0.006(3)
C14 0.078(4) 0.027(3) 0.034(3) -0.008(2) 0.013(3) -0.014(3)
C132 0.062(3) 0.048(4) 0.036(3) 0.014(2) 0.024(2) -0.003(3)
C87 0.059(3) 0.041(3) 0.037(3) -0.009(2) 0.010(2) -0.018(3)
C36 0.055(3) 0.047(4) 0.035(3) -0.012(2) 0.009(2) 0.004(3)
C58 0.083(4) 0.039(4) 0.043(3) -0.009(2) 0.019(3) 0.018(3)
C101 0.051(3) 0.028(3) 0.051(3) -0.003(2) 0.017(2) -0.001(2)
C22 0.036(3) 0.042(3) 0.045(3) 0.022(2) -0.001(2) 0.001(2)
C102 0.060(3) 0.044(4) 0.041(3) -0.001(3) 0.008(2) -0.013(3)
C109 0.052(3) 0.041(3) 0.031(2) 0.014(2) 0.015(2) -0.006(2)
C57 0.085(4) 0.032(3) 0.038(3) -0.011(2) 0.018(3) -0.019(3)
C37 0.049(3) 0.026(3) 0.045(3) -0.005(2) 0.013(2) -0.003(2)
C117 0.031(2) 0.027(3) 0.030(2) -0.0096(18) 0.0135(17) -0.0034(18)
C123 0.047(3) 0.023(3) 0.028(2) -0.0061(19) -0.0011(19) 0.000(2)
C9 0.023(2) 0.032(3) 0.038(3) -0.014(2) 0.0057(18) -0.0044(19)
C88 0.066(4) 0.028(3) 0.039(3) -0.009(2) 0.003(2) 0.011(3)
C125 0.074(4) 0.047(4) 0.051(3) -0.006(3) 0.012(3) -0.024(3)
C124 0.072(4) 0.034(3) 0.049(3) -0.010(2) 0.004(3) 0.015(3)

loop_
_atom_type_symbol
_atom_type_description
_atom_type_scat_dispersion_real
_atom_type_scat_dispersion_imag
_atom_type_scat_source
C C 0.0181 0.0091 'International Tables Vol C Tables 4.2.6.8 and 6.1.1.4'
H H 0.0000 0.0000 'International Tables Vol C Tables 4.2.6.8 and 6.1.1.4'
O O 0.0492 0.0322 'International Tables Vol C Tables 4.2.6.8 and 6.1.1.4'

loop_
_geom_angle_atom_site_label_1
_geom_angle_atom_site_label_2
_geom_angle_atom_site_label_3
_geom_angle
_geom_angle_site_symmetry_1
_geom_angle_site_symmetry_3
_geom_angle_publ_flag
C46 O13 C50 119.3(3) . . ?
C68 O21 C72 119.1(3) . . ?
C90 O25 C94 119.4(3) . . ?
C24 O7 C28 119.0(3) . . ?
C112 O31 C116 118.9(3) . . ?
C74 O20 C77 105.6(4) . . ?
C52 O14 C54 105.0(3) . . ?
O20 C74 C75 109.4(4) . . ?
C73 C74 O20 128.3(4) . . ?
C73 C74 C75 122.2(4) . . ?
C55 O17 C56 117.2(3) . . ?
C60 C59 C49 121.6(3) . . ?
C64 C59 C60 117.9(3) . . ?
C64 C59 C49 120.5(3) . . ?
C85 O23 C86 116.4(3) . . ?
C60 C61 H61 119.9 . . ?
C60 C61 C62 120.2(4) . . ?
C62 C61 H61 119.9 . . ?
O7 C24 C23 108.0(3) . . ?
C25 C24 O7 122.5(4) . . ?
C25 C24 C23 129.5(4) . . ?
C50 C48 C49 120.6(4) . . ?
C50 C48 C65 119.7(4) . . ?
C65 C48 C49 119.8(4) . . ?
C2 O1 C6 119.4(3) . . ?
C75 O19 C77 104.1(4) . . ?
O14 C52 C53 109.7(4) . . ?
C51 C52 O14 128.2(4) . . ?
C51 C52 C53 122.1(4) . . ?
O21 C68 C67 108.3(4) . . ?
C69 C68 O21 122.1(4) . . ?
C69 C68 C67 129.6(4) . . ?
C131 C130 H13 119.8 . . ?
C129 C130 H13 119.8 . . ?
C129 C130 C131 120.3(4) . . ?
O25 C90 C89 108.7(3) . . ?
C91 C90 O25 122.4(4) . . ?
C91 C90 C89 128.8(4) . . ?
C17 C18 H18 119.3 . . ?
C19 C18 H18 119.3 . . ?
C19 C18 C17 121.3(4) . . ?
O21 C72 C73 114.2(4) . . ?
C71 C72 O21 122.6(4) . . ?
C71 C72 C73 123.2(4) . . ?
C12 O5 C13 116.3(3) . . ?
C72 C71 C70 120.9(4) . . ?
C72 C71 C76 119.6(4) . . ?
C76 C71 C70 119.5(4) . . ?
C83 C82 H82 119.7 . . ?
C81 C82 H82 119.7 . . ?
C81 C82 C83 120.5(4) . . ?
C59 C60 H60 119.6 . . ?
C61 C60 C59 120.9(4) . . ?
C61 C60 H60 119.6 . . ?
O26 C96 C97 108.7(4) . . ?
C95 C96 O26 129.0(4) . . ?
C95 C96 C97 122.2(4) . . ?
O13 C50 C51 114.7(4) . . ?
C48 C50 O13 123.0(4) . . ?
C48 C50 C51 122.4(4) . . ?
C94 C93 C98 119.4(4) . . ?
C94 C93 C92 120.6(4) . . ?
C98 C93 C92 119.9(4) . . ?
O13 C46 C45 108.3(3) . . ?
C47 C46 O13 121.9(4) . . ?
C47 C46 C45 129.7(4) . . ?
C30 O8 C33 105.1(3) . . ?
C59 C49 H49 107.3 . . ?
C48 C49 C59 111.1(3) . . ?
C48 C49 H49 107.3 . . ?
C47 C49 C59 112.4(3) . . ?
C47 C49 C48 111.1(3) . . ?
C47 C49 H49 107.3 . . ?
C96 O26 C110 105.1(3) . . ?
O27 C97 C96 110.6(4) . . ?
C98 C97 C96 121.0(4) . . ?
C98 C97 O27 128.4(4) . . ?
C129 O36 C132 117.1(4) . . ?
C48 C65 H65 121.1 . . ?
C53 C65 C48 117.8(4) . . ?
C53 C65 H65 121.1 . . ?
O28 C99 O29 123.9(4) . . ?
O28 C99 C91 122.8(4) . . ?
O29 C99 C91 113.3(4) . . ?
C71 C70 H70 107.6 . . ?
C71 C70 C78 110.4(3) . . ?
C78 C70 H70 107.6 . . ?
C69 C70 C71 109.9(4) . . ?
C69 C70 H70 107.6 . . ?
C69 C70 C78 113.4(3) . . ?
C130 C131 H13A 119.8 . . ?
C130 C131 C126 120.4(4) . . ?
C126 C131 H13A 119.8 . . ?
C46 C47 C49 123.1(4) . . ?
C46 C47 C55 122.7(4) . . ?
C55 C47 C49 114.0(3) . . ?
C108 C103 C92 121.4(3) . . ?
C104 C103 C108 118.4(4) . . ?
C104 C103 C92 120.1(3) . . ?
C82 C83 H83 119.7 . . ?
C82 C83 C78 120.6(4) . . ?
C78 C83 H83 119.7 . . ?
O19 C75 C74 110.1(4) . . ?
C76 C75 C74 122.0(4) . . ?
C76 C75 O19 128.0(5) . . ?
O25 C94 C95 114.9(4) . . ?
C93 C94 O25 122.6(4) . . ?
C93 C94 C95 122.5(4) . . ?
C122 O35 C123 117.4(3) . . ?
C90 C89 H89A 109.5 . . ?
C90 C89 H89B 109.5 . . ?
C90 C89 H89C 109.5 . . ?
H89A C89 H89B 109.5 . . ?
H89A C89 H89C 109.5 . . ?
H89B C89 H89C 109.5 . . ?
C39 C38 C26 121.4(3) . . ?
C43 C38 C39 118.2(4) . . ?
C43 C38 C26 120.2(3) . . ?
O16 C55 O17 123.7(4) . . ?
O16 C55 C47 120.9(4) . . ?
O17 C55 C47 115.4(3) . . ?
C53 O15 C54 105.2(4) . . ?
C62 O18 C66 116.4(4) . . ?
C99 O29 C100 118.6(4) . . ?
O7 C28 C29 114.4(4) . . ?
C27 C28 O7 122.3(4) . . ?
C27 C28 C29 123.2(4) . . ?
O23 C85 C69 114.1(4) . . ?
O22 C85 O23 123.5(4) . . ?
O22 C85 C69 122.4(4) . . ?
O8 C30 C31 109.7(4) . . ?
C29 C30 O8 128.2(4) . . ?
C29 C30 C31 122.1(4) . . ?
C59 C64 H64 119.0 . . ?
C59 C64 C63 122.0(3) . . ?
C63 C64 H64 119.0 . . ?
C103 C108 H10A 119.6 . . ?
C107 C108 C103 120.8(4) . . ?
C107 C108 H10A 119.6 . . ?
C131 C126 C114 121.3(4) . . ?
C127 C126 C131 118.2(4) . . ?
C127 C126 C114 120.5(4) . . ?
C52 C51 C50 116.1(4) . . ?
C52 C51 H51 122.0 . . ?
C50 C51 H51 122.0 . . ?
C119 O33 C121 105.0(4) . . ?
C83 C78 C70 122.0(4) . . ?
C79 C78 C70 120.0(4) . . ?
C79 C78 C83 118.0(4) . . ?
C24 C23 H23A 109.5 . . ?
C24 C23 H23B 109.5 . . ?
C24 C23 H23C 109.5 . . ?
H23A C23 H23B 109.5 . . ?
H23A C23 H23C 109.5 . . ?
H23B C23 H23C 109.5 . . ?
C18 C17 H17 120.0 . . ?
C18 C17 C16 120.1(4) . . ?
C16 C17 H17 120.0 . . ?
O31 C116 C117 114.3(4) . . ?
C115 C116 O31 122.6(4) . . ?
C115 C116 C117 123.1(4) . . ?
C116 C115 C114 120.7(4) . . ?
C116 C115 C120 119.3(4) . . ?
C120 C115 C114 119.9(4) . . ?
C65 C53 C52 122.1(4) . . ?
C65 C53 O15 128.2(4) . . ?
O15 C53 C52 109.7(4) . . ?
C71 C76 H76 121.2 . . ?
C75 C76 C71 117.5(4) . . ?
C75 C76 H76 121.2 . . ?
O24 C81 C82 116.3(4) . . ?
O24 C81 C80 123.8(4) . . ?
C80 C81 C82 119.9(4) . . ?
C41 O12 C44 116.5(4) . . ?
C28 C27 C32 119.1(4) . . ?
C28 C27 C26 120.7(4) . . ?
C32 C27 C26 120.2(4) . . ?
C31 O9 C33 105.4(4) . . ?
C46 C45 H45A 109.5 . . ?
C46 C45 H45B 109.5 . . ?
C46 C45 H45C 109.5 . . ?
H45A C45 H45B 109.5 . . ?
H45A C45 H45C 109.5 . . ?
H45B C45 H45C 109.5 . . ?
C108 C107 H10B 120.0 . . ?
C108 C107 C106 120.0(4) . . ?
C106 C107 H10B 120.0 . . ?
C90 C91 C99 123.5(4) . . ?
C90 C91 C92 122.6(4) . . ?
C99 C91 C92 113.7(4) . . ?
C97 O27 C110 103.4(4) . . ?
C126 C114 H11 107.4 . . ?
C115 C114 C126 110.4(3) . . ?
C115 C114 H11 107.4 . . ?
C113 C114 C126 113.0(3) . . ?
C113 C114 C115 111.0(4) . . ?
C113 C114 H11 107.4 . . ?
C129 C128 H12 120.5 . . ?
C127 C128 H12 120.5 . . ?
C127 C128 C129 118.9(4) . . ?
O10 C34 O11 123.8(4) . . ?
O10 C34 C25 121.6(4) . . ?
O11 C34 C25 114.5(4) . . ?
C34 O11 C35 118.9(3) . . ?
O5 C12 C3 113.7(4) . . ?
O4 C12 O5 123.6(4) . . ?
O4 C12 C3 122.7(4) . . ?
C93 C98 H98 120.7 . . ?
C97 C98 C93 118.6(4) . . ?
C97 C98 H98 120.7 . . ?
C68 C69 C70 123.2(4) . . ?
C68 C69 C85 123.9(4) . . ?
C85 C69 C70 112.8(4) . . ?
C17 C16 C4 122.7(4) . . ?
C17 C16 C21 117.5(4) . . ?
C21 C16 C4 119.6(3) . . ?
C93 C92 C103 109.8(3) . . ?
C93 C92 H92 107.1 . . ?
C103 C92 H92 107.1 . . ?
C91 C92 C93 111.2(3) . . ?
C91 C92 C103 114.1(3) . . ?
C91 C92 H92 107.1 . . ?
C38 C39 H39 119.6 . . ?
C40 C39 C38 120.9(4) . . ?
C40 C39 H39 119.6 . . ?
C103 C104 H10C 119.3 . . ?
C103 C104 C105 121.5(4) . . ?
C105 C104 H10C 119.3 . . ?
O30 C106 C107 116.0(4) . . ?
O30 C106 C105 124.1(4) . . ?
C105 C106 C107 120.0(4) . . ?
C81 O24 C84 117.6(4) . . ?
C24 C25 C34 122.2(4) . . ?
C24 C25 C26 122.5(4) . . ?
C34 C25 C26 115.1(4) . . ?
O32 C118 C119 109.8(4) . . ?
C117 C118 O32 128.5(5) . . ?
C117 C118 C119 121.7(4) . . ?
C64 C63 H63 120.3 . . ?
C64 C63 C62 119.3(4) . . ?
C62 C63 H63 120.3 . . ?
O18 C62 C61 116.0(4) . . ?
O18 C62 C63 124.4(4) . . ?
C63 C62 C61 119.6(4) . . ?
C19 O6 C22 117.3(4) . . ?
C68 C67 H67A 109.5 . . ?
C68 C67 H67B 109.5 . . ?
C68 C67 H67C 109.5 . . ?
H67A C67 H67B 109.5 . . ?
H67A C67 H67C 109.5 . . ?
H67B C67 H67C 109.5 . . ?
C6 C5 C4 120.4(4) . . ?
C6 C5 C10 119.1(4) . . ?
C10 C5 C4 120.5(4) . . ?
O12 C41 C40 115.7(4) . . ?
O12 C41 C42 124.8(4) . . ?
C42 C41 C40 119.5(4) . . ?
C74 C73 C72 115.6(4) . . ?
C74 C73 H73 122.2 . . ?
C72 C73 H73 122.2 . . ?
C28 C29 H29 122.2 . . ?
C30 C29 C28 115.6(4) . . ?
C30 C29 H29 122.2 . . ?
C27 C32 H32 120.8 . . ?
C31 C32 C27 118.4(4) . . ?
C31 C32 H32 120.8 . . ?
C78 C79 H79 119.1 . . ?
C78 C79 C80 121.8(4) . . ?
C80 C79 H79 119.1 . . ?
O31 C112 C111 108.5(3) . . ?
C113 C112 O31 122.8(4) . . ?
C113 C112 C111 128.7(4) . . ?
C8 O2 C11 105.8(4) . . ?
C39 C40 C41 119.9(4) . . ?
C39 C40 H40 120.1 . . ?
C41 C40 H40 120.1 . . ?
C81 C80 C79 119.0(4) . . ?
C81 C80 H80 120.5 . . ?
C79 C80 H80 120.5 . . ?
O1 C2 C1 108.2(4) . . ?
C3 C2 O1 121.1(4) . . ?
C3 C2 C1 130.7(4) . . ?
C130 C129 C128 119.8(4) . . ?
O36 C129 C130 116.1(4) . . ?
O36 C129 C128 124.1(4) . . ?
C126 C127 C128 122.2(4) . . ?
C126 C127 H12A 118.9 . . ?
C128 C127 H12A 118.9 . . ?
O9 C31 C30 109.8(4) . . ?
C32 C31 C30 121.5(4) . . ?
C32 C31 O9 128.7(4) . . ?
C16 C4 H4 107.5 . . ?
C5 C4 C16 110.5(3) . . ?
C5 C4 H4 107.5 . . ?
C3 C4 C16 112.8(3) . . ?
C3 C4 C5 110.8(4) . . ?
C3 C4 H4 107.5 . . ?
C118 O32 C121 106.0(4) . . ?
O1 C6 C7 114.0(4) . . ?
C5 C6 O1 122.5(4) . . ?
C5 C6 C7 123.5(4) . . ?
C112 C111 H11A 109.5 . . ?
C112 C111 H11B 109.5 . . ?
C112 C111 H11C 109.5 . . ?
H11A C111 H11B 109.5 . . ?
H11A C111 H11C 109.5 . . ?
H11B C111 H11C 109.5 . . ?
O6 C19 C18 116.6(4) . . ?
O6 C19 C20 123.8(4) . . ?
C20 C19 C18 119.6(4) . . ?
C38 C43 H43 119.1 . . ?
C42 C43 C38 121.9(4) . . ?
C42 C43 H43 119.1 . . ?
O20 C77 O19 109.8(4) . . ?
O20 C77 H77A 109.7 . . ?
O20 C77 H77B 109.7 . . ?
O19 C77 H77A 109.7 . . ?
O19 C77 H77B 109.7 . . ?
H77A C77 H77B 108.2 . . ?
C106 O30 C109 117.1(4) . . ?
C115 C120 H12B 121.2 . . ?
C119 C120 C115 117.6(4) . . ?
C119 C120 H12B 121.2 . . ?
O33 C119 C118 109.6(4) . . ?
C120 C119 O33 128.0(5) . . ?
C120 C119 C118 122.4(4) . . ?
C41 C42 H42 120.2 . . ?
C43 C42 C41 119.5(4) . . ?
C43 C42 H42 120.2 . . ?
C112 C113 C114 122.5(4) . . ?
C112 C113 C122 124.3(4) . . ?
C122 C113 C114 113.2(4) . . ?
C96 C95 C94 116.4(4) . . ?
C96 C95 H95 121.8 . . ?
C94 C95 H95 121.8 . . ?
C6 C7 H7 122.3 . . ?
C8 C7 C6 115.4(4) . . ?
C8 C7 H7 122.3 . . ?
C5 C10 H10 121.4 . . ?
C9 C10 C5 117.3(5) . . ?
C9 C10 H10 121.4 . . ?
C38 C26 H26 107.1 . . ?
C27 C26 C38 110.1(3) . . ?
C27 C26 H26 107.1 . . ?
C25 C26 C38 113.9(3) . . ?
C25 C26 C27 111.4(3) . . ?
C25 C26 H26 107.1 . . ?
C12 C3 C4 113.0(4) . . ?
C2 C3 C12 123.9(4) . . ?
C2 C3 C4 123.1(4) . . ?
C9 O3 C11 105.4(4) . . ?
O34 C122 O35 123.6(4) . . ?
O34 C122 C113 121.6(4) . . ?
O35 C122 C113 114.8(4) . . ?
O2 C8 C9 109.5(4) . . ?
C7 C8 O2 128.1(5) . . ?
C7 C8 C9 122.4(4) . . ?
C104 C105 H10D 120.4 . . ?
C106 C105 C104 119.2(4) . . ?
C106 C105 H10D 120.4 . . ?
C19 C20 H20 120.5 . . ?
C19 C20 C21 119.1(4) . . ?
C21 C20 H20 120.5 . . ?
O8 C33 H33A 109.8 . . ?
O8 C33 H33B 109.8 . . ?
O9 C33 O8 109.3(4) . . ?
O9 C33 H33A 109.8 . . ?
O9 C33 H33B 109.8 . . ?
H33A C33 H33B 108.3 . . ?
C16 C21 H21 118.9 . . ?
C20 C21 C16 122.3(4) . . ?
C20 C21 H21 118.9 . . ?
O33 C121 H12C 109.7 . . ?
O33 C121 H12D 109.7 . . ?
O32 C121 O33 109.6(4) . . ?
O32 C121 H12C 109.7 . . ?
O32 C121 H12D 109.7 . . ?
H12C C121 H12D 108.2 . . ?
O14 C54 H54A 110.0 . . ?
O14 C54 H54B 110.0 . . ?
O15 C54 O14 108.4(3) . . ?
O15 C54 H54A 110.0 . . ?
O15 C54 H54B 110.0 . . ?
H54A C54 H54B 108.4 . . ?
C2 C1 H1A 109.5 . . ?
C2 C1 H1B 109.5 . . ?
C2 C1 H1C 109.5 . . ?
H1A C1 H1B 109.5 . . ?
H1A C1 H1C 109.5 . . ?
H1B C1 H1C 109.5 . . ?
O26 C110 O27 109.5(4) . . ?
O26 C110 H11G 109.8 . . ?
O26 C110 H11H 109.8 . . ?
O27 C110 H11G 109.8 . . ?
O27 C110 H11H 109.8 . . ?
H11G C110 H11H 108.2 . . ?
O17 C56 H56 109.1 . . ?
O17 C56 C58 109.1(4) . . ?
O17 C56 C57 106.4(4) . . ?
C58 C56 H56 109.1 . . ?
C58 C56 C57 113.8(5) . . ?
C57 C56 H56 109.1 . . ?
O11 C35 H35 110.9 . . ?
O11 C35 C36 107.5(4) . . ?
O11 C35 C37 104.9(4) . . ?
C36 C35 H35 110.9 . . ?
C36 C35 C37 111.6(4) . . ?
C37 C35 H35 110.9 . . ?
O23 C86 H86 109.6 . . ?
O23 C86 C87 108.3(4) . . ?
O23 C86 C88 106.5(4) . . ?
C87 C86 H86 109.6 . . ?
C88 C86 H86 109.6 . . ?
C88 C86 C87 113.1(5) . . ?
O5 C13 H13E 109.1 . . ?
O5 C13 C15 109.8(4) . . ?
O5 C13 C14 106.3(4) . . ?
C15 C13 H13E 109.1 . . ?
C14 C13 H13E 109.1 . . ?
C14 C13 C15 113.5(5) . . ?
O29 C100 H10E 110.4 . . ?
O29 C100 C101 104.6(4) . . ?
C101 C100 H10E 110.4 . . ?
C102 C100 O29 108.2(4) . . ?
C102 C100 H10E 110.4 . . ?
C102 C100 C101 112.7(5) . . ?
O2 C11 O3 108.5(4) . . ?
O2 C11 H11E 110.0 . . ?
O2 C11 H11F 110.0 . . ?
O3 C11 H11E 110.0 . . ?
O3 C11 H11F 110.0 . . ?
H11E C11 H11F 108.4 . . ?
O12 C44 H44A 109.5 . . ?
O12 C44 H44B 109.5 . . ?
O12 C44 H44C 109.5 . . ?
H44A C44 H44B 109.5 . . ?
H44A C44 H44C 109.5 . . ?
H44B C44 H44C 109.5 . . ?
O24 C84 H84A 109.5 . . ?
O24 C84 H84B 109.5 . . ?
O24 C84 H84C 109.5 . . ?
H84A C84 H84B 109.5 . . ?
H84A C84 H84C 109.5 . . ?
H84B C84 H84C 109.5 . . ?
O18 C66 H66A 109.5 . . ?
O18 C66 H66B 109.5 . . ?
O18 C66 H66C 109.5 . . ?
H66A C66 H66B 109.5 . . ?
H66A C66 H66C 109.5 . . ?
H66B C66 H66C 109.5 . . ?
C13 C15 H15A 109.5 . . ?
C13 C15 H15B 109.5 . . ?
C13 C15 H15C 109.5 . . ?
H15A C15 H15B 109.5 . . ?
H15A C15 H15C 109.5 . . ?
H15B C15 H15C 109.5 . . ?
C13 C14 H14A 109.5 . . ?
C13 C14 H14B 109.5 . . ?
C13 C14 H14C 109.5 . . ?
H14A C14 H14B 109.5 . . ?
H14A C14 H14C 109.5 . . ?
H14B C14 H14C 109.5 . . ?
O36 C132 H13B 109.5 . . ?
O36 C132 H13C 109.5 . . ?
O36 C132 H13D 109.5 . . ?
H13B C132 H13C 109.5 . . ?
H13B C132 H13D 109.5 . . ?
H13C C132 H13D 109.5 . . ?
C86 C87 H87A 109.5 . . ?
C86 C87 H87B 109.5 . . ?
C86 C87 H87C 109.5 . . ?
H87A C87 H87B 109.5 . . ?
H87A C87 H87C 109.5 . . ?
H87B C87 H87C 109.5 . . ?
C35 C36 H36A 109.5 . . ?
C35 C36 H36B 109.5 . . ?
C35 C36 H36C 109.5 . . ?
H36A C36 H36B 109.5 . . ?
H36A C36 H36C 109.5 . . ?
H36B C36 H36C 109.5 . . ?
C56 C58 H58A 109.5 . . ?
C56 C58 H58B 109.5 . . ?
C56 C58 H58C 109.5 . . ?
H58A C58 H58B 109.5 . . ?
H58A C58 H58C 109.5 . . ?
H58B C58 H58C 109.5 . . ?
C100 C101 H10F 109.5 . . ?
C100 C101 H10G 109.5 . . ?
C100 C101 H10H 109.5 . . ?
H10F C101 H10G 109.5 . . ?
H10F C101 H10H 109.5 . . ?
H10G C101 H10H 109.5 . . ?
O6 C22 H22A 109.5 . . ?
O6 C22 H22B 109.5 . . ?
O6 C22 H22C 109.5 . . ?
H22A C22 H22B 109.5 . . ?
H22A C22 H22C 109.5 . . ?
H22B C22 H22C 109.5 . . ?
C100 C102 H10I 109.5 . . ?
C100 C102 H10J 109.5 . . ?
C100 C102 H10K 109.5 . . ?
H10I C102 H10J 109.5 . . ?
H10I C102 H10K 109.5 . . ?
H10J C102 H10K 109.5 . . ?
O30 C109 H10L 109.5 . . ?
O30 C109 H10M 109.5 . . ?
O30 C109 H10N 109.5 . . ?
H10L C109 H10M 109.5 . . ?
H10L C109 H10N 109.5 . . ?
H10M C109 H10N 109.5 . . ?
C56 C57 H57A 109.5 . . ?
C56 C57 H57B 109.5 . . ?
C56 C57 H57C 109.5 . . ?
H57A C57 H57B 109.5 . . ?
H57A C57 H57C 109.5 . . ?
H57B C57 H57C 109.5 . . ?
C35 C37 H37A 109.5 . . ?
C35 C37 H37B 109.5 . . ?
C35 C37 H37C 109.5 . . ?
H37A C37 H37B 109.5 . . ?
H37A C37 H37C 109.5 . . ?
H37B C37 H37C 109.5 . . ?
C116 C117 H11D 122.1 . . ?
C118 C117 C116 115.8(4) . . ?
C118 C117 H11D 122.1 . . ?
O35 C123 H12E 109.7 . . ?
O35 C123 C125 108.4(4) . . ?
O35 C123 C124 106.7(4) . . ?
C125 C123 H12E 109.7 . . ?
C124 C123 H12E 109.7 . . ?
C124 C123 C125 112.6(5) . . ?
C10 C9 O3 127.8(5) . . ?
C10 C9 C8 122.2(5) . . ?
O3 C9 C8 110.0(4) . . ?
C86 C88 H88A 109.5 . . ?
C86 C88 H88B 109.5 . . ?
C86 C88 H88C 109.5 . . ?
H88A C88 H88B 109.5 . . ?
H88A C88 H88C 109.5 . . ?
H88B C88 H88C 109.5 . . ?
C123 C125 H12F 109.5 . . ?
C123 C125 H12G 109.5 . . ?
C123 C125 H12H 109.5 . . ?
H12F C125 H12G 109.5 . . ?
H12F C125 H12H 109.5 . . ?
H12G C125 H12H 109.5 . . ?
C123 C124 H12I 109.5 . . ?
C123 C124 H12J 109.5 . . ?
C123 C124 H12K 109.5 . . ?
H12I C124 H12J 109.5 . . ?
H12I C124 H12K 109.5 . . ?
H12J C124 H12K 109.5 . . ?

loop_
_geom_bond_atom_site_label_1
_geom_bond_atom_site_label_2
_geom_bond_distance
_geom_bond_site_symmetry_2
_geom_bond_publ_flag
O13 C50 1.382(5) . ?
O13 C46 1.382(5) . ?
O21 C68 1.377(5) . ?
O21 C72 1.385(6) . ?
O25 C90 1.371(5) . ?
O25 C94 1.377(5) . ?
O7 C24 1.370(5) . ?
O7 C28 1.388(5) . ?
O31 C116 1.392(6) . ?
O31 C112 1.374(5) . ?
O20 C74 1.370(5) . ?
O20 C77 1.410(7) . ?
O14 C52 1.380(5) . ?
O14 C54 1.434(6) . ?
O16 C55 1.221(5) . ?
C74 C75 1.393(7) . ?
C74 C73 1.361(7) . ?
O17 C55 1.328(5) . ?
O17 C56 1.469(5) . ?
C59 C60 1.397(5) . ?
C59 C49 1.528(5) . ?
C59 C64 1.386(5) . ?
O23 C85 1.328(5) . ?
O23 C86 1.468(5) . ?
C61 H61 0.9500 . ?
C61 C60 1.385(5) . ?
C61 C62 1.393(6) . ?
C24 C23 1.497(6) . ?
C24 C25 1.353(6) . ?
C48 C50 1.379(5) . ?
C48 C49 1.514(5) . ?
C48 C65 1.403(6) . ?
O28 C99 1.218(5) . ?
O1 C2 1.387(5) . ?
O1 C6 1.395(6) . ?
O34 C122 1.215(5) . ?
O19 C75 1.383(6) . ?
O19 C77 1.429(6) . ?
O22 C85 1.211(5) . ?
C52 C51 1.359(6) . ?
C52 C53 1.389(6) . ?
C68 C69 1.346(6) . ?
C68 C67 1.496(6) . ?
C130 H13 0.9500 . ?
C130 C131 1.391(6) . ?
C130 C129 1.389(6) . ?
C90 C89 1.496(6) . ?
C90 C91 1.352(6) . ?
C18 H18 0.9500 . ?
C18 C17 1.392(6) . ?
C18 C19 1.386(6) . ?
C72 C71 1.372(6) . ?
C72 C73 1.415(5) . ?
O5 C12 1.339(5) . ?
O5 C13 1.455(5) . ?
C71 C70 1.526(5) . ?
C71 C76 1.409(6) . ?
C82 H82 0.9500 . ?
C82 C83 1.391(6) . ?
C82 C81 1.388(6) . ?
C60 H60 0.9500 . ?
C96 O26 1.376(5) . ?
C96 C97 1.396(6) . ?
C96 C95 1.363(6) . ?
C50 C51 1.417(5) . ?
C93 C94 1.377(6) . ?
C93 C98 1.406(6) . ?
C93 C92 1.518(5) . ?
C46 C47 1.347(5) . ?
C46 C45 1.487(6) . ?
O8 C30 1.377(5) . ?
O8 C33 1.432(6) . ?
C49 H49 1.0000 . ?
C49 C47 1.512(5) . ?
O26 C110 1.409(6) . ?
C97 O27 1.374(5) . ?
C97 C98 1.370(6) . ?
O36 C129 1.365(5) . ?
O36 C132 1.433(6) . ?
C65 H65 0.9500 . ?
C65 C53 1.360(6) . ?
C99 O29 1.326(5) . ?
C99 C91 1.477(6) . ?
C70 H70 1.0000 . ?
C70 C78 1.534(6) . ?
C70 C69 1.513(6) . ?
C131 H13A 0.9500 . ?
C131 C126 1.397(5) . ?
C47 C55 1.489(5) . ?
C103 C108 1.396(5) . ?
C103 C92 1.543(5) . ?
C103 C104 1.383(5) . ?
C83 H83 0.9500 . ?
C83 C78 1.393(5) . ?
C75 C76 1.366(6) . ?
C94 C95 1.416(6) . ?
O35 C122 1.326(5) . ?
O35 C123 1.467(5) . ?
C89 H89A 0.9800 . ?
C89 H89B 0.9800 . ?
C89 H89C 0.9800 . ?
C38 C39 1.400(5) . ?
C38 C43 1.380(6) . ?
C38 C26 1.538(5) . ?
O15 C53 1.381(5) . ?
O15 C54 1.426(5) . ?
O18 C62 1.376(5) . ?
O18 C66 1.437(6) . ?
O29 C100 1.466(5) . ?
C28 C27 1.377(6) . ?
C28 C29 1.411(6) . ?
C85 C69 1.487(5) . ?
C30 C29 1.369(7) . ?
C30 C31 1.396(7) . ?
C64 H64 0.9500 . ?
C64 C63 1.388(6) . ?
C108 H10A 0.9500 . ?
C108 C107 1.378(6) . ?
O10 C34 1.224(5) . ?
C126 C114 1.532(5) . ?
C126 C127 1.382(6) . ?
C51 H51 0.9500 . ?
O33 C119 1.382(6) . ?
O33 C121 1.430(6) . ?
C78 C79 1.389(6) . ?
C23 H23A 0.9800 . ?
C23 H23B 0.9800 . ?
C23 H23C 0.9800 . ?
C17 H17 0.9500 . ?
C17 C16 1.398(5) . ?
C116 C115 1.372(6) . ?
C116 C117 1.413(6) . ?
C115 C114 1.519(5) . ?
C115 C120 1.420(6) . ?
C76 H76 0.9500 . ?
C81 O24 1.369(5) . ?
C81 C80 1.381(6) . ?
O12 C41 1.371(5) . ?
O12 C44 1.433(6) . ?
C27 C32 1.405(6) . ?
C27 C26 1.513(5) . ?
O9 C31 1.377(5) . ?
O9 C33 1.419(6) . ?
C45 H45A 0.9800 . ?
C45 H45B 0.9800 . ?
C45 H45C 0.9800 . ?
C107 H10B 0.9500 . ?
C107 C106 1.389(6) . ?
C91 C92 1.501(6) . ?
O27 C110 1.432(6) . ?
C114 H11 1.0000 . ?
C114 C113 1.510(6) . ?
C128 H12 0.9500 . ?
C128 C129 1.390(6) . ?
C128 C127 1.390(6) . ?
C34 O11 1.327(5) . ?
C34 C25 1.477(5) . ?
O11 C35 1.464(5) . ?
C12 O4 1.199(5) . ?
C12 C3 1.486(5) . ?
C98 H98 0.9500 . ?
C16 C4 1.526(5) . ?
C16 C21 1.406(6) . ?
C92 H92 1.0000 . ?
C39 H39 0.9500 . ?
C39 C40 1.380(6) . ?
C104 H10C 0.9500 . ?
C104 C105 1.389(6) . ?
C106 O30 1.378(5) . ?
C106 C105 1.388(6) . ?
O24 C84 1.438(6) . ?
C25 C26 1.498(6) . ?
C118 O32 1.370(5) . ?
C118 C119 1.394(7) . ?
C118 C117 1.370(7) . ?
C63 H63 0.9500 . ?
C63 C62 1.390(6) . ?
O6 C19 1.373(5) . ?
O6 C22 1.436(6) . ?
C67 H67A 0.9800 . ?
C67 H67B 0.9800 . ?
C67 H67C 0.9800 . ?
C5 C4 1.516(5) . ?
C5 C6 1.373(6) . ?
C5 C10 1.421(6) . ?
C41 C40 1.396(6) . ?
C41 C42 1.396(6) . ?
C73 H73 0.9500 . ?
C29 H29 0.9500 . ?
C32 H32 0.9500 . ?
C32 C31 1.358(6) . ?
C79 H79 0.9500 . ?
C79 C80 1.404(6) . ?
C112 C111 1.496(6) . ?
C112 C113 1.344(6) . ?
O2 C8 1.377(5) . ?
O2 C11 1.427(7) . ?
C40 H40 0.9500 . ?
C80 H80 0.9500 . ?
C2 C3 1.349(6) . ?
C2 C1 1.483(7) . ?
C127 H12A 0.9500 . ?
C4 H4 1.0000 . ?
C4 C3 1.515(6) . ?
O32 C121 1.409(7) . ?
C6 C7 1.409(6) . ?
C111 H11A 0.9800 . ?
C111 H11B 0.9800 . ?
C111 H11C 0.9800 . ?
C19 C20 1.384(6) . ?
C43 H43 0.9500 . ?
C43 C42 1.376(6) . ?
C77 H77A 0.9900 . ?
C77 H77B 0.9900 . ?
O30 C109 1.436(6) . ?
C120 H12B 0.9500 . ?
C120 C119 1.355(6) . ?
C42 H42 0.9500 . ?
C113 C122 1.481(6) . ?
C95 H95 0.9500 . ?
C7 H7 0.9500 . ?
C7 C8 1.363(7) . ?
C10 H10 0.9500 . ?
C10 C9 1.360(6) . ?
C26 H26 1.0000 . ?
O3 C11 1.432(6) . ?
O3 C9 1.375(6) . ?
C8 C9 1.389(7) . ?
C105 H10D 0.9500 . ?
C20 H20 0.9500 . ?
C20 C21 1.389(6) . ?
C33 H33A 0.9900 . ?
C33 H33B 0.9900 . ?
C21 H21 0.9500 . ?
C121 H12C 0.9900 . ?
C121 H12D 0.9900 . ?
C54 H54A 0.9900 . ?
C54 H54B 0.9900 . ?
C1 H1A 0.9800 . ?
C1 H1B 0.9800 . ?
C1 H1C 0.9800 . ?
C110 H11G 0.9900 . ?
C110 H11H 0.9900 . ?
C56 H56 1.0000 . ?
C56 C58 1.481(8) . ?
C56 C57 1.514(8) . ?
C35 H35 1.0000 . ?
C35 C36 1.487(7) . ?
C35 C37 1.527(7) . ?
C86 H86 1.0000 . ?
C86 C87 1.523(7) . ?
C86 C88 1.481(7) . ?
C13 H13E 1.0000 . ?
C13 C15 1.506(7) . ?
C13 C14 1.485(7) . ?
C100 H10E 1.0000 . ?
C100 C101 1.536(7) . ?
C100 C102 1.453(8) . ?
C11 H11E 0.9900 . ?
C11 H11F 0.9900 . ?
C44 H44A 0.9800 . ?
C44 H44B 0.9800 . ?
C44 H44C 0.9800 . ?
C84 H84A 0.9800 . ?
C84 H84B 0.9800 . ?
C84 H84C 0.9800 . ?
C66 H66A 0.9800 . ?
C66 H66B 0.9800 . ?
C66 H66C 0.9800 . ?
C15 H15A 0.9800 . ?
C15 H15B 0.9800 . ?
C15 H15C 0.9800 . ?
C14 H14A 0.9800 . ?
C14 H14B 0.9800 . ?
C14 H14C 0.9800 . ?
C132 H13B 0.9800 . ?
C132 H13C 0.9800 . ?
C132 H13D 0.9800 . ?
C87 H87A 0.9800 . ?
C87 H87B 0.9800 . ?
C87 H87C 0.9800 . ?
C36 H36A 0.9800 . ?
C36 H36B 0.9800 . ?
C36 H36C 0.9800 . ?
C58 H58A 0.9800 . ?
C58 H58B 0.9800 . ?
C58 H58C 0.9800 . ?
C101 H10F 0.9800 . ?
C101 H10G 0.9800 . ?
C101 H10H 0.9800 . ?
C22 H22A 0.9800 . ?
C22 H22B 0.9800 . ?
C22 H22C 0.9800 . ?
C102 H10I 0.9800 . ?
C102 H10J 0.9800 . ?
C102 H10K 0.9800 . ?
C109 H10L 0.9800 . ?
C109 H10M 0.9800 . ?
C109 H10N 0.9800 . ?
C57 H57A 0.9800 . ?
C57 H57B 0.9800 . ?
C57 H57C 0.9800 . ?
C37 H37A 0.9800 . ?
C37 H37B 0.9800 . ?
C37 H37C 0.9800 . ?
C117 H11D 0.9500 . ?
C123 H12E 1.0000 . ?
C123 C125 1.504(8) . ?
C123 C124 1.495(7) . ?
C88 H88A 0.9800 . ?
C88 H88B 0.9800 . ?
C88 H88C 0.9800 . ?
C125 H12F 0.9800 . ?
C125 H12G 0.9800 . ?
C125 H12H 0.9800 . ?
C124 H12I 0.9800 . ?
C124 H12J 0.9800 . ?
C124 H12K 0.9800 . ?

loop_
_geom_torsion_atom_site_label_1
_geom_torsion_atom_site_label_2
_geom_torsion_atom_site_label_3
_geom_torsion_atom_site_label_4
_geom_torsion
_geom_torsion_site_symmetry_1
_geom_torsion_site_symmetry_2
_geom_torsion_site_symmetry_3
_geom_torsion_site_symmetry_4
_geom_torsion_publ_flag
O13 C50 C51 C52 178.3(3) . . . . ?
O13 C46 C47 C49 1.0(5) . . . . ?
O13 C46 C47 C55 176.3(3) . . . . ?
O21 C68 C69 C70 -0.9(6) . . . . ?
O21 C68 C69 C85 176.5(3) . . . . ?
O21 C72 C71 C70 4.3(6) . . . . ?
O21 C72 C71 C76 -176.8(4) . . . . ?
O21 C72 C73 C74 177.5(4) . . . . ?
O25 C90 C91 C99 174.4(4) . . . . ?
O25 C90 C91 C92 1.1(6) . . . . ?
O25 C94 C95 C96 178.9(3) . . . . ?
O7 C24 C25 C34 175.2(3) . . . . ?
O7 C24 C25 C26 0.6(6) . . . . ?
O7 C28 C27 C32 -177.6(3) . . . . ?
O7 C28 C27 C26 1.9(6) . . . . ?
O7 C28 C29 C30 178.1(3) . . . . ?
O31 C116 C115 C114 4.1(6) . . . . ?
O31 C116 C115 C120 -178.1(4) . . . . ?
O31 C116 C117 C118 178.9(4) . . . . ?
O31 C112 C113 C114 0.2(6) . . . . ?
O31 C112 C113 C122 177.2(4) . . . . ?
O20 C74 C75 O19 0.4(5) . . . . ?
O20 C74 C75 C76 179.2(4) . . . . ?
O20 C74 C73 C72 -178.4(4) . . . . ?
O14 C52 C51 C50 -176.8(4) . . . . ?
O14 C52 C53 C65 177.4(4) . . . . ?
O14 C52 C53 O15 -0.1(5) . . . . ?
C74 O20 C77 O19 -10.1(5) . . . . ?
C74 C75 C76 C71 -0.5(6) . . . . ?
C59 C49 C47 C46 -117.5(4) . . . . ?
C59 C49 C47 C55 66.9(4) . . . . ?
C59 C64 C63 C62 0.5(6) . . . . ?
O23 C85 C69 C68 23.6(6) . . . . ?
O23 C85 C69 C70 -158.8(3) . . . . ?
C24 O7 C28 C27 8.9(5) . . . . ?
C24 O7 C28 C29 -169.8(3) . . . . ?
C24 C25 C26 C38 -115.9(4) . . . . ?
C24 C25 C26 C27 9.3(5) . . . . ?
C48 C50 C51 C52 -0.3(6) . . . . ?
C48 C49 C47 C46 7.7(5) . . . . ?
C48 C49 C47 C55 -167.9(3) . . . . ?
C48 C65 C53 C52 0.1(6) . . . . ?
C48 C65 C53 O15 177.2(4) . . . . ?
O28 C99 O29 C100 5.5(7) . . . . ?
O28 C99 C91 C90 -154.6(4) . . . . ?
O28 C99 C91 C92 19.2(6) . . . . ?
O1 C2 C3 C12 176.9(3) . . . . ?
O1 C2 C3 C4 -1.5(6) . . . . ?
O1 C6 C7 C8 178.7(4) . . . . ?
O19 C75 C76 C71 178.0(4) . . . . ?
O22 C85 C69 C68 -158.3(4) . . . . ?
O22 C85 C69 C70 19.3(6) . . . . ?
C52 O14 C54 O15 -13.3(5) . . . . ?
C68 O21 C72 C71 8.9(6) . . . . ?
C68 O21 C72 C73 -168.8(3) . . . . ?
C130 C131 C126 C114 176.7(4) . . . . ?
C130 C131 C126 C127 -1.9(6) . . . . ?
C90 O25 C94 C93 9.2(5) . . . . ?
C90 O25 C94 C95 -168.9(3) . . . . ?
C90 C91 C92 C93 7.6(5) . . . . ?
C90 C91 C92 C103 -117.3(4) . . . . ?
C18 C17 C16 C4 174.2(4) . . . . ?
C18 C17 C16 C21 -1.2(6) . . . . ?
C18 C19 C20 C21 -2.6(6) . . . . ?
C72 O21 C68 C69 -10.6(5) . . . . ?
C72 O21 C68 C67 167.6(3) . . . . ?
C72 C71 C70 C78 111.9(4) . . . . ?
C72 C71 C70 C69 -13.9(5) . . . . ?
C72 C71 C76 C75 -0.3(6) . . . . ?
O5 C12 C3 C2 24.0(6) . . . . ?
O5 C12 C3 C4 -157.5(3) . . . . ?
C71 C72 C73 C74 -0.2(6) . . . . ?
C71 C70 C78 C83 -86.8(5) . . . . ?
C71 C70 C78 C79 89.8(4) . . . . ?
C71 C70 C69 C68 12.5(5) . . . . ?
C71 C70 C69 C85 -165.2(3) . . . . ?
C82 C83 C78 C70 174.7(4) . . . . ?
C82 C83 C78 C79 -2.0(6) . . . . ?
C82 C81 O24 C84 177.2(4) . . . . ?
C82 C81 C80 C79 -2.4(6) . . . . ?
C60 C59 C49 C48 -83.1(4) . . . . ?
C60 C59 C49 C47 42.0(5) . . . . ?
C60 C59 C64 C63 1.9(6) . . . . ?
C60 C61 C62 O18 -178.3(4) . . . . ?
C60 C61 C62 C63 3.0(6) . . . . ?
C96 O26 C110 O27 -16.5(5) . . . . ?
C96 C97 O27 C110 -9.8(5) . . . . ?
C96 C97 C98 C93 -0.2(6) . . . . ?
C50 O13 C46 C47 -9.2(5) . . . . ?
C50 O13 C46 C45 168.4(3) . . . . ?
C50 C48 C49 C59 116.9(4) . . . . ?
C50 C48 C49 C47 -9.0(5) . . . . ?
C50 C48 C65 C53 0.0(5) . . . . ?
C93 C94 C95 C96 0.8(6) . . . . ?
C46 O13 C50 C48 7.7(5) . . . . ?
C46 O13 C50 C51 -170.9(3) . . . . ?
C46 C47 C55 O16 -149.2(4) . . . . ?
C46 C47 C55 O17 34.5(5) . . . . ?
O8 C30 C29 C28 -178.4(4) . . . . ?
O8 C30 C31 O9 0.1(5) . . . . ?
O8 C30 C31 C32 179.2(4) . . . . ?
C49 C59 C60 C61 175.4(3) . . . . ?
C49 C59 C64 C63 -175.4(4) . . . . ?
C49 C48 C50 O13 1.9(5) . . . . ?
C49 C48 C50 C51 -179.7(3) . . . . ?
C49 C48 C65 C53 179.7(3) . . . . ?
C49 C47 C55 O16 26.4(5) . . . . ?
C49 C47 C55 O17 -149.9(3) . . . . ?
O26 C96 C97 O27 -0.1(5) . . . . ?
O26 C96 C97 C98 177.0(4) . . . . ?
O26 C96 C95 C94 -176.6(4) . . . . ?
C97 C96 O26 C110 10.1(5) . . . . ?
C97 C96 C95 C94 -0.4(6) . . . . ?
C97 O27 C110 O26 16.2(5) . . . . ?
C65 C48 C50 O13 -178.3(3) . . . . ?
C65 C48 C50 C51 0.1(6) . . . . ?
C65 C48 C49 C59 -62.9(4) . . . . ?
C65 C48 C49 C47 171.3(3) . . . . ?
C99 O29 C100 C101 146.9(4) . . . . ?
C99 O29 C100 C102 -92.8(5) . . . . ?
C99 C91 C92 C93 -166.2(3) . . . . ?
C99 C91 C92 C103 68.9(4) . . . . ?
C70 C71 C76 C75 178.6(4) . . . . ?
C70 C78 C79 C80 -172.7(4) . . . . ?
C131 C130 C129 O36 -177.2(4) . . . . ?
C131 C130 C129 C128 3.6(6) . . . . ?
C131 C126 C114 C115 -86.1(5) . . . . ?
C131 C126 C114 C113 38.9(5) . . . . ?
C131 C126 C127 C128 2.4(6) . . . . ?
C103 C108 C107 C106 -2.3(6) . . . . ?
C103 C104 C105 C106 -1.4(6) . . . . ?
C83 C82 C81 O24 -175.4(4) . . . . ?
C83 C82 C81 C80 4.5(6) . . . . ?
C83 C78 C79 C80 4.1(6) . . . . ?
C75 C74 C73 C72 -0.7(6) . . . . ?
C75 O19 C77 O20 10.2(5) . . . . ?
C94 O25 C90 C89 167.7(3) . . . . ?
C94 O25 C90 C91 -10.0(5) . . . . ?
C94 C93 C98 C97 0.6(6) . . . . ?
C94 C93 C92 C103 119.1(4) . . . . ?
C94 C93 C92 C91 -8.2(5) . . . . ?
C89 C90 C91 C99 -2.8(6) . . . . ?
C89 C90 C91 C92 -176.1(4) . . . . ?
C38 C39 C40 C41 -1.3(6) . . . . ?
C38 C43 C42 C41 -1.9(6) . . . . ?
C55 O17 C56 C58 84.4(5) . . . . ?
C55 O17 C56 C57 -152.4(4) . . . . ?
O29 C99 C91 C90 24.7(6) . . . . ?
O29 C99 C91 C92 -161.6(4) . . . . ?
C28 O7 C24 C23 167.5(3) . . . . ?
C28 O7 C24 C25 -10.3(5) . . . . ?
C28 C27 C32 C31 -0.5(6) . . . . ?
C28 C27 C26 C38 116.9(4) . . . . ?
C28 C27 C26 C25 -10.3(5) . . . . ?
C85 O23 C86 C87 82.1(5) . . . . ?
C85 O23 C86 C88 -155.9(4) . . . . ?
C30 O8 C33 O9 -8.5(5) . . . . ?
C64 C59 C60 C61 -1.9(6) . . . . ?
C64 C59 C49 C48 94.1(4) . . . . ?
C64 C59 C49 C47 -140.7(4) . . . . ?
C64 C63 C62 C61 -3.0(6) . . . . ?
C64 C63 C62 O18 178.4(4) . . . . ?
C108 C103 C92 C93 -80.9(4) . . . . ?
C108 C103 C92 C91 44.7(5) . . . . ?
C108 C103 C104 C105 3.7(6) . . . . ?
C108 C107 C106 O30 -175.7(4) . . . . ?
C108 C107 C106 C105 4.6(6) . . . . ?
O10 C34 O11 C35 6.3(7) . . . . ?
O10 C34 C25 C24 -156.8(4) . . . . ?
O10 C34 C25 C26 18.2(6) . . . . ?
C126 C114 C113 C112 -114.6(4) . . . . ?
C126 C114 C113 C122 68.0(4) . . . . ?
C51 C52 C53 C65 -0.4(6) . . . . ?
C51 C52 C53 O15 -177.9(4) . . . . ?
C78 C70 C69 C68 -111.6(4) . . . . ?
C78 C70 C69 C85 70.7(4) . . . . ?
C78 C79 C80 C81 -1.9(6) . . . . ?
C23 C24 C25 C34 -2.0(6) . . . . ?
C23 C24 C25 C26 -176.6(4) . . . . ?
C17 C18 C19 O6 -175.9(4) . . . . ?
C17 C18 C19 C20 4.6(6) . . . . ?
C17 C16 C4 C5 -88.9(5) . . . . ?
C17 C16 C4 C3 35.8(5) . . . . ?
C17 C16 C21 C20 3.2(6) . . . . ?
C116 O31 C112 C111 168.5(3) . . . . ?
C116 O31 C112 C113 -9.4(5) . . . . ?
C116 C115 C114 C126 114.2(4) . . . . ?
C116 C115 C114 C113 -11.9(5) . . . . ?
C116 C115 C120 C119 0.0(6) . . . . ?
C115 C116 C117 C118 0.2(6) . . . . ?
C115 C114 C113 C112 10.0(5) . . . . ?
C115 C114 C113 C122 -167.3(3) . . . . ?
C115 C120 C119 O33 179.5(4) . . . . ?
C115 C120 C119 C118 -1.4(6) . . . . ?
C53 C52 C51 C50 0.4(6) . . . . ?
C53 O15 C54 O14 13.2(5) . . . . ?
C76 C71 C70 C78 -67.0(5) . . . . ?
C76 C71 C70 C69 167.2(3) . . . . ?
C81 C82 C83 C78 -2.2(6) . . . . ?
O12 C41 C40 C39 -176.4(4) . . . . ?
O12 C41 C42 C43 177.9(4) . . . . ?
C27 C28 C29 C30 -0.6(6) . . . . ?
C27 C32 C31 C30 -0.3(6) . . . . ?
C27 C32 C31 O9 178.6(4) . . . . ?
C45 C46 C47 C49 -176.0(4) . . . . ?
C45 C46 C47 C55 -0.7(6) . . . . ?
C107 C106 O30 C109 179.8(4) . . . . ?
C107 C106 C105 C104 -2.7(6) . . . . ?
C91 C99 O29 C100 -173.7(4) . . . . ?
O27 C97 C98 C93 176.3(4) . . . . ?
C114 C126 C127 C128 -176.1(4) . . . . ?
C114 C115 C120 C119 177.8(4) . . . . ?
C114 C113 C122 O34 26.3(6) . . . . ?
C114 C113 C122 O35 -150.0(4) . . . . ?
C34 O11 C35 C36 -94.1(5) . . . . ?
C34 O11 C35 C37 147.0(4) . . . . ?
C34 C25 C26 C38 69.1(4) . . . . ?
C34 C25 C26 C27 -165.7(3) . . . . ?
O11 C34 C25 C24 24.2(6) . . . . ?
O11 C34 C25 C26 -160.8(4) . . . . ?
C12 O5 C13 C15 82.6(5) . . . . ?
C12 O5 C13 C14 -154.3(4) . . . . ?
C98 C93 C94 O25 -178.9(3) . . . . ?
C98 C93 C94 C95 -0.9(6) . . . . ?
C98 C93 C92 C103 -61.7(4) . . . . ?
C98 C93 C92 C91 171.0(3) . . . . ?
C98 C97 O27 C110 173.5(4) . . . . ?
C69 C70 C78 C83 37.0(5) . . . . ?
C69 C70 C78 C79 -146.4(4) . . . . ?
C16 C4 C3 C12 71.3(4) . . . . ?
C16 C4 C3 C2 -110.2(4) . . . . ?
C92 C93 C94 O25 0.4(6) . . . . ?
C92 C93 C94 C95 178.3(4) . . . . ?
C92 C93 C98 C97 -178.7(3) . . . . ?
C92 C103 C108 C107 173.3(4) . . . . ?
C92 C103 C104 C105 -171.5(4) . . . . ?
C39 C38 C43 C42 4.2(6) . . . . ?
C39 C38 C26 C27 -83.6(4) . . . . ?
C39 C38 C26 C25 42.3(5) . . . . ?
C104 C103 C108 C107 -1.8(6) . . . . ?
C104 C103 C92 C93 94.1(4) . . . . ?
C104 C103 C92 C91 -140.2(4) . . . . ?
O24 C81 C80 C79 177.4(4) . . . . ?
C25 C34 O11 C35 -174.7(4) . . . . ?
C118 O32 C121 O33 -1.7(5) . . . . ?
C62 C61 C60 C59 -0.5(6) . . . . ?
O6 C19 C20 C21 177.9(4) . . . . ?
C67 C68 C69 C70 -178.8(4) . . . . ?
C67 C68 C69 C85 -1.4(6) . . . . ?
C5 C4 C3 C12 -164.2(3) . . . . ?
C5 C4 C3 C2 14.4(5) . . . . ?
C5 C6 C7 C8 -0.9(6) . . . . ?
C5 C10 C9 O3 180.0(4) . . . . ?
C5 C10 C9 C8 0.7(6) . . . . ?
C73 C74 C75 O19 -177.7(4) . . . . ?
C73 C74 C75 C76 1.1(7) . . . . ?
C73 C72 C71 C70 -178.3(4) . . . . ?
C73 C72 C71 C76 0.6(6) . . . . ?
C29 C28 C27 C32 1.0(6) . . . . ?
C29 C28 C27 C26 -179.5(3) . . . . ?
C29 C30 C31 O9 -178.4(4) . . . . ?
C29 C30 C31 C32 0.7(6) . . . . ?
C32 C27 C26 C38 -63.5(4) . . . . ?
C32 C27 C26 C25 169.2(3) . . . . ?
C112 O31 C116 C115 7.2(6) . . . . ?
C112 O31 C116 C117 -171.6(3) . . . . ?
C112 C113 C122 O34 -150.9(4) . . . . ?
C112 C113 C122 O35 32.7(6) . . . . ?
O2 C8 C9 C10 180.0(4) . . . . ?
O2 C8 C9 O3 0.5(5) . . . . ?
C40 C41 C42 C43 -2.1(6) . . . . ?
C80 C81 O24 C84 -2.7(6) . . . . ?
C2 O1 C6 C5 10.4(6) . . . . ?
C2 O1 C6 C7 -169.2(3) . . . . ?
C129 C130 C131 C126 -1.1(6) . . . . ?
C129 C128 C127 C126 0.0(7) . . . . ?
C127 C126 C114 C115 92.5(4) . . . . ?
C127 C126 C114 C113 -142.6(4) . . . . ?
C127 C128 C129 C130 -3.1(6) . . . . ?
C127 C128 C129 O36 177.8(4) . . . . ?
C31 C30 C29 C28 -0.3(6) . . . . ?
C31 O9 C33 O8 8.5(5) . . . . ?
C4 C16 C21 C20 -172.4(4) . . . . ?
C4 C5 C6 O1 4.2(6) . . . . ?
C4 C5 C6 C7 -176.3(4) . . . . ?
C4 C5 C10 C9 176.5(4) . . . . ?
O4 C12 C3 C2 -158.3(4) . . . . ?
O4 C12 C3 C4 20.2(6) . . . . ?
O32 C118 C119 O33 0.1(5) . . . . ?
O32 C118 C119 C120 -179.2(4) . . . . ?
O32 C118 C117 C116 -179.9(4) . . . . ?
C6 O1 C2 C3 -11.7(5) . . . . ?
C6 O1 C2 C1 166.5(3) . . . . ?
C6 C5 C4 C16 110.5(4) . . . . ?
C6 C5 C4 C3 -15.4(5) . . . . ?
C6 C5 C10 C9 -2.4(6) . . . . ?
C6 C7 C8 O2 -179.6(4) . . . . ?
C6 C7 C8 C9 -1.0(6) . . . . ?
C111 C112 C113 C114 -177.3(4) . . . . ?
C111 C112 C113 C122 -0.3(6) . . . . ?
C19 C18 C17 C16 -2.6(6) . . . . ?
C19 C20 C21 C16 -1.3(6) . . . . ?
C43 C38 C39 C40 -2.6(6) . . . . ?
C43 C38 C26 C27 92.0(4) . . . . ?
C43 C38 C26 C25 -142.1(4) . . . . ?
C77 O20 C74 C75 5.9(5) . . . . ?
C77 O20 C74 C73 -176.1(4) . . . . ?
C77 O19 C75 C74 -6.4(5) . . . . ?
C77 O19 C75 C76 174.9(5) . . . . ?
O30 C106 C105 C104 177.5(4) . . . . ?
C120 C115 C114 C126 -63.6(5) . . . . ?
C120 C115 C114 C113 170.3(3) . . . . ?
C119 O33 C121 O32 1.8(5) . . . . ?
C119 C118 O32 C121 1.0(5) . . . . ?
C119 C118 C117 C116 -1.6(6) . . . . ?
C42 C41 C40 C39 3.7(6) . . . . ?
C95 C96 O26 C110 -173.3(4) . . . . ?
C95 C96 C97 O27 -177.0(4) . . . . ?
C95 C96 C97 C98 0.1(6) . . . . ?
C7 C8 C9 C10 1.1(7) . . . . ?
C7 C8 C9 O3 -178.3(4) . . . . ?
C10 C5 C4 C16 -68.4(5) . . . . ?
C10 C5 C4 C3 165.7(3) . . . . ?
C10 C5 C6 O1 -176.9(3) . . . . ?
C10 C5 C6 C7 2.6(6) . . . . ?
C26 C38 C39 C40 173.1(4) . . . . ?
C26 C38 C43 C42 -171.6(4) . . . . ?
C26 C27 C32 C31 180.0(4) . . . . ?
C122 O35 C123 C125 83.7(5) . . . . ?
C122 O35 C123 C124 -154.8(4) . . . . ?
C8 O2 C11 O3 -8.1(5) . . . . ?
C105 C106 O30 C109 -0.4(6) . . . . ?
C33 O8 C30 C29 -176.5(4) . . . . ?
C33 O8 C30 C31 5.1(4) . . . . ?
C33 O9 C31 C30 -5.3(5) . . . . ?
C33 O9 C31 C32 175.7(4) . . . . ?
C21 C16 C4 C5 86.4(4) . . . . ?
C21 C16 C4 C3 -148.9(4) . . . . ?
C121 O33 C119 C118 -1.2(5) . . . . ?
C121 O33 C119 C120 178.1(5) . . . . ?
C54 O14 C52 C51 -174.2(4) . . . . ?
C54 O14 C52 C53 8.3(5) . . . . ?
C54 O15 C53 C52 -8.1(5) . . . . ?
C54 O15 C53 C65 174.6(4) . . . . ?
C1 C2 C3 C12 -0.8(7) . . . . ?
C1 C2 C3 C4 -179.2(4) . . . . ?
C56 O17 C55 O16 5.3(6) . . . . ?
C56 O17 C55 C47 -178.5(4) . . . . ?
C86 O23 C85 O22 4.4(6) . . . . ?
C86 O23 C85 C69 -177.4(4) . . . . ?
C13 O5 C12 O4 5.5(6) . . . . ?
C13 O5 C12 C3 -176.8(3) . . . . ?
C11 O2 C8 C7 -176.5(5) . . . . ?
C11 O2 C8 C9 4.7(5) . . . . ?
C11 O3 C9 C10 175.1(4) . . . . ?
C11 O3 C9 C8 -5.5(5) . . . . ?
C44 O12 C41 C40 178.6(4) . . . . ?
C44 O12 C41 C42 -1.4(6) . . . . ?
C66 O18 C62 C61 178.1(4) . . . . ?
C66 O18 C62 C63 -3.2(6) . . . . ?
C132 O36 C129 C130 179.7(4) . . . . ?
C132 O36 C129 C128 -1.2(7) . . . . ?
C22 O6 C19 C18 178.9(4) . . . . ?
C22 O6 C19 C20 -1.5(6) . . . . ?
C117 C116 C115 C114 -177.2(4) . . . . ?
C117 C116 C115 C120 0.6(6) . . . . ?
C117 C118 O32 C121 179.5(5) . . . . ?
C117 C118 C119 O33 -178.5(4) . . . . ?
C117 C118 C119 C120 2.2(7) . . . . ?
C123 O35 C122 O34 6.4(6) . . . . ?
C123 O35 C122 C113 -177.4(4) . . . . ?
C9 O3 C11 O2 8.4(5) . . . . ?
